data_4088948
loop_
_publ_author_name
'Yuan, Kang'
'Wang, Xiang'
'Mellerup, Soren K.'
'Wyman, Ian'
'Schatte, Gabriele'
'Ding, Zhifeng'
'Wang, Suning'

_publ_section_title
;
 Triarylborane-Supported Polyferrocenyl Systems: Impact of the Linking
 Unit on Electronic and Electrochemical Properties
;
_journal_issue 17
_journal_name_full Organometallics
_journal_page_first 3051
_journal_paper_doi 10.1021/acs.organomet.6b00574
_journal_volume 35
_journal_year 2016
_chemical_formula_sum 'C66 H63 B Fe3'
_chemical_formula_weight 1034.52
_space_group_IT_number 19
_space_group_name_Hall 'P 2ac 2ab'
_space_group_name_H-M_alt 'P 21 21 21'
_symmetry_cell_setting orthorhombic
_symmetry_space_group_name_H-M 'P 21 21 21'
_atom_sites_solution_hydrogens geom
_atom_sites_solution_primary direct
_atom_sites_solution_secondary difmap
_audit_creation_method SHELXL-97
_cell_angle_alpha 90.00
_cell_angle_beta 90.00
_cell_angle_gamma 90.00
_cell_formula_units_Z 8
_cell_length_a 13.0040(4)
_cell_length_b 16.7893(5)
_cell_length_c 49.3856(15)
_cell_measurement_reflns_used 6562
_cell_measurement_temperature 180(2)
_cell_measurement_theta_max 22.40
_cell_measurement_theta_min 2.28
_cell_volume 10782.3(6)
_computing_cell_refinement 'Bruker SAINT'
_computing_data_collection 'Bruker APEX2'
_computing_data_reduction 'Bruker SAINT'
_computing_molecular_graphics 'Bruker SHELXTL'
_computing_publication_material 'Bruker SHELXTL'
_computing_structure_refinement 'SHELXL-97 (Sheldrick, 1997)'
_computing_structure_solution 'SHELXS-97 (Sheldrick, 1990)'
_diffrn_ambient_temperature 180(2)
_diffrn_measured_fraction_theta_full 0.996
_diffrn_measured_fraction_theta_max 0.996
_diffrn_measurement_device_type 'Bruker APEX-II CCD'
_diffrn_measurement_method '\f and \w scans'
_diffrn_radiation_monochromator graphite
_diffrn_radiation_source 'fine-focus sealed tube'
_diffrn_radiation_type MoK\a
_diffrn_radiation_wavelength 0.71073
_diffrn_reflns_av_R_equivalents 0.1167
_diffrn_reflns_av_sigmaI/netI 0.0776
_diffrn_reflns_limit_h_max 16
_diffrn_reflns_limit_h_min -16
_diffrn_reflns_limit_k_max 21
_diffrn_reflns_limit_k_min -21
_diffrn_reflns_limit_l_max 61
_diffrn_reflns_limit_l_min -59
_diffrn_reflns_number 144765
_diffrn_reflns_theta_full 26.45
_diffrn_reflns_theta_max 26.45
_diffrn_reflns_theta_min 1.47
_diffrn_standards_number 0
_exptl_absorpt_coefficient_mu 0.837
_exptl_absorpt_correction_T_max 0.8505
_exptl_absorpt_correction_T_min 0.7308
_exptl_absorpt_correction_type multi-scan
_exptl_crystal_colour orange
_exptl_crystal_density_diffrn 1.275
_exptl_crystal_density_method 'not measured'
_exptl_crystal_description block
_exptl_crystal_F_000 4336
_exptl_crystal_size_max 0.40
_exptl_crystal_size_mid 0.20
_exptl_crystal_size_min 0.20
_platon_squeeze_details 'disordered and unresolved solvent molecules were removed by Squeeze'
_refine_diff_density_max 0.947
_refine_diff_density_min -0.814
_refine_diff_density_rms 0.068
_refine_ls_abs_structure_details 'Flack H D (1983), Acta Cryst. A39, 876-881'
_refine_ls_abs_structure_Flack 0.00(17)
_refine_ls_extinction_method none
_refine_ls_goodness_of_fit_ref 1.067
_refine_ls_hydrogen_treatment constr
_refine_ls_matrix_type full
_refine_ls_number_parameters 1286
_refine_ls_number_reflns 22155
_refine_ls_number_restraints 0
_refine_ls_restrained_S_all 1.067
_refine_ls_R_factor_all 0.0930
_refine_ls_R_factor_gt 0.0628
_refine_ls_shift/su_max 0.006
_refine_ls_shift/su_mean 0.000
_refine_ls_structure_factor_coef Fsqd
_refine_ls_weighting_details 'calc w=1/[\s^2^(Fo^2^)+(0.0701P)^2^+0.4000P] where P=(Fo^2^+2Fc^2^)/3'
_refine_ls_weighting_scheme calc
_refine_ls_wR_factor_gt 0.1380
_refine_ls_wR_factor_ref 0.1505
_reflns_number_gt 15415
_reflns_number_total 22155
_reflns_threshold_expression >2sigma(I)
_cod_data_source_file om6b00574_si_002.cif
_cod_data_source_block ky24
_cod_depositor_comments
;
The following automatic conversions were performed:

data item '_symmetry_cell_setting' value 'Orthorhombic' was changed
to 'orthorhombic' in accordance with the
/home/saulius/struct/COD-crude-data/automatic-downloads/DataCite-retrospective/ACS/depositions/lib/dictionaries/cif_core.dic
dictionary named 'cif_core.dic' version 2.4.2 last updated on
2011-04-26.

Automatic conversion script
Id: cif_fix_values 6909 2019-04-08 15:41:33Z antanas 

2020-05-14
Z value and formula fixed to values more according to usual
chemical conventions.                 miguel
;
_cod_original_formula_sum 'C132 H126 B2 Fe6'
_cod_original_formula_weight 2069.05
_cod_original_formula_units_Z 4
_cod_original_sg_symbol_H-M P2(1)2(1)2(1)
_cod_database_code 4088948

loop_
_symmetry_equiv_pos_as_xyz
'x, y, z'
'-x+1/2, -y, z+1/2'
'x+1/2, -y+1/2, -z'
'-x, y+1/2, -z+1/2'

loop_
_atom_site_label
_atom_site_type_symbol
_atom_site_fract_x
_atom_site_fract_y
_atom_site_fract_z
_atom_site_U_iso_or_equiv
_atom_site_adp_type
_atom_site_occupancy
_atom_site_symmetry_multiplicity
_atom_site_calc_flag
_atom_site_refinement_flags
Fe1 Fe 0.74411(8) 0.89678(5) -0.014129(17) 0.0585(3) Uani 1 1 d .
Fe2 Fe -0.30131(5) 1.30557(4) 0.118781(15) 0.03021(18) Uani 1 1 d .
Fe3 Fe 0.21425(7) 0.53033(5) 0.282558(14) 0.0384(2) Uani 1 1 d .
Fe4 Fe 0.28314(7) 0.02720(5) 0.282959(14) 0.0390(2) Uani 1 1 d .
Fe5 Fe -0.25758(8) 0.52375(5) -0.004418(16) 0.0555(2) Uani 1 1 d .
Fe6 Fe 0.78619(5) 0.80116(4) 0.119662(14) 0.02884(17) Uani 1 1 d .
C1 C 0.3439(3) 0.9082(3) 0.11601(9) 0.0230(10) Uani 1 1 d .
C2 C 0.3720(4) 0.8350(3) 0.10431(10) 0.0274(11) Uani 1 1 d .
C3 C 0.4394(4) 0.8329(3) 0.08231(10) 0.0273(11) Uani 1 1 d .
C4 C 0.4853(4) 0.9036(3) 0.07339(11) 0.0364(13) Uani 1 1 d .
C5 C 0.4597(4) 0.9765(3) 0.08494(10) 0.0347(12) Uani 1 1 d .
C6 C 0.3885(4) 0.9790(3) 0.10580(10) 0.0286(11) Uani 1 1 d .
C7 C 0.3652(4) 1.0595(3) 0.11873(12) 0.0394(13) Uani 1 1 d .
H7A H 0.3173 1.0521 0.1338 0.059 Uiso 1 1 calc R
H7B H 0.3342 1.0949 0.1052 0.059 Uiso 1 1 calc R
H7C H 0.4291 1.0833 0.1254 0.059 Uiso 1 1 calc R
C8 C 0.5128(5) 1.0507(3) 0.07508(12) 0.0482(15) Uani 1 1 d .
H8A H 0.5678 1.0652 0.0877 0.072 Uiso 1 1 calc R
H8B H 0.4629 1.0943 0.0740 0.072 Uiso 1 1 calc R
H8C H 0.5422 1.0409 0.0571 0.072 Uiso 1 1 calc R
C9 C 0.4656(4) 0.7545(3) 0.06839(11) 0.0367(13) Uani 1 1 d .
H9A H 0.4980 0.7184 0.0814 0.055 Uiso 1 1 calc R
H9B H 0.5132 0.7646 0.0534 0.055 Uiso 1 1 calc R
H9C H 0.4026 0.7301 0.0614 0.055 Uiso 1 1 calc R
C10 C 0.3261(5) 0.7566(3) 0.11369(11) 0.0405(14) Uani 1 1 d .
H10A H 0.3814 0.7206 0.1193 0.061 Uiso 1 1 calc R
H10B H 0.2872 0.7324 0.0988 0.061 Uiso 1 1 calc R
H10C H 0.2800 0.7663 0.1291 0.061 Uiso 1 1 calc R
C11 C 0.5688(6) 0.9003(4) 0.05454(15) 0.065(2) Uani 1 1 d .
C12 C 0.6483(5) 0.8982(4) 0.04163(13) 0.0593(18) Uani 1 1 d .
C13 C 0.7435(6) 0.8958(4) 0.02631(12) 0.0663(18) Uani 1 1 d .
C14 C 0.8008(6) 0.9608(4) 0.01641(14) 0.076(2) Uani 1 1 d .
H14 H 0.7874 1.0152 0.0204 0.091 Uiso 1 1 calc R
C15 C 0.8826(6) 0.9326(5) -0.00065(14) 0.072(2) Uani 1 1 d .
H15 H 0.9307 0.9643 -0.0103 0.086 Uiso 1 1 calc R
C16 C 0.8778(6) 0.8504(5) -0.00036(15) 0.078(2) Uani 1 1 d .
H16 H 0.9243 0.8160 -0.0095 0.094 Uiso 1 1 calc R
C17 C 0.7921(6) 0.8248(4) 0.01583(14) 0.081(2) Uani 1 1 d .
H17 H 0.7713 0.7714 0.0190 0.097 Uiso 1 1 calc R
C18 C 0.6131(6) 0.8471(4) -0.02815(17) 0.087(3) Uani 1 1 d .
H18 H 0.5757 0.8075 -0.0186 0.105 Uiso 1 1 calc R
C19 C 0.6018(6) 0.9343(5) -0.02574(18) 0.091(3) Uani 1 1 d .
H19 H 0.5533 0.9626 -0.0151 0.109 Uiso 1 1 calc R
C20 C 0.6795(5) 0.9668(4) -0.04288(13) 0.0601(17) Uani 1 1 d .
H20 H 0.6932 1.0220 -0.0452 0.072 Uiso 1 1 calc R
C21 C 0.7309(6) 0.9067(4) -0.05537(14) 0.0722(19) Uani 1 1 d .
H21 H 0.7864 0.9135 -0.0677 0.087 Uiso 1 1 calc R
C22 C 0.6906(5) 0.8348(5) -0.04749(13) 0.068(2) Uani 1 1 d .
H22 H 0.7119 0.7843 -0.0541 0.082 Uiso 1 1 calc R
C23 C 0.1615(4) 0.9664(3) 0.13348(10) 0.0272(11) Uani 1 1 d .
C24 C 0.1320(4) 1.0272(3) 0.15237(9) 0.0263(11) Uani 1 1 d .
C25 C 0.0499(4) 1.0768(3) 0.14665(11) 0.0294(12) Uani 1 1 d .
C26 C -0.0039(4) 1.0686(3) 0.12195(10) 0.0243(11) Uani 1 1 d .
C27 C 0.0243(4) 1.0109(3) 0.10284(10) 0.0270(11) Uani 1 1 d .
C28 C 0.1049(4) 0.9594(3) 0.10933(10) 0.0252(11) Uani 1 1 d .
C29 C 0.1291(4) 0.8938(3) 0.08906(10) 0.0323(12) Uani 1 1 d .
H29A H 0.1693 0.9160 0.0741 0.049 Uiso 1 1 calc R
H29B H 0.0648 0.8715 0.0820 0.049 Uiso 1 1 calc R
H29C H 0.1688 0.8518 0.0980 0.049 Uiso 1 1 calc R
C30 C -0.0345(5) 1.0034(3) 0.07672(11) 0.0410(14) Uani 1 1 d .
H30A H -0.0725 0.9530 0.0766 0.061 Uiso 1 1 calc R
H30B H 0.0136 1.0045 0.0615 0.061 Uiso 1 1 calc R
H30C H -0.0830 1.0478 0.0751 0.061 Uiso 1 1 calc R
C31 C 0.0210(4) 1.1443(3) 0.16590(11) 0.0392(14) Uani 1 1 d .
H31A H 0.0019 1.1220 0.1835 0.059 Uiso 1 1 calc R
H31B H -0.0374 1.1740 0.1584 0.059 Uiso 1 1 calc R
H31C H 0.0798 1.1802 0.1681 0.059 Uiso 1 1 calc R
C32 C 0.1895(4) 1.0392(3) 0.17862(10) 0.0371(13) Uani 1 1 d .
H32A H 0.2355 0.9938 0.1817 0.056 Uiso 1 1 calc R
H32B H 0.1403 1.0432 0.1936 0.056 Uiso 1 1 calc R
H32C H 0.2301 1.0883 0.1776 0.056 Uiso 1 1 calc R
C33 C -0.0917(4) 1.1179(3) 0.11617(11) 0.0322(12) Uani 1 1 d .
C34 C -0.1681(4) 1.1570(3) 0.11079(11) 0.0338(13) Uani 1 1 d .
C35 C -0.2574(4) 1.1984(3) 0.10280(10) 0.0343(12) Uani 1 1 d .
C36 C -0.2642(5) 1.2563(3) 0.08218(10) 0.0405(13) Uani 1 1 d .
H36 H -0.2101 1.2728 0.0705 0.049 Uiso 1 1 calc R
C37 C -0.3683(4) 1.2859(4) 0.08200(12) 0.0438(15) Uani 1 1 d .
H37 H -0.3953 1.3253 0.0702 0.053 Uiso 1 1 calc R
C38 C -0.4227(4) 1.2458(4) 0.10259(12) 0.0435(14) Uani 1 1 d .
H38 H -0.4932 1.2538 0.1068 0.052 Uiso 1 1 calc R
C39 C -0.3573(4) 1.1928(3) 0.11579(12) 0.0377(13) Uani 1 1 d .
H39 H -0.3749 1.1592 0.1306 0.045 Uiso 1 1 calc R
C40 C -0.2062(4) 1.3247(3) 0.15099(11) 0.0375(13) Uani 1 1 d .
H40 H -0.1589 1.2880 0.1587 0.045 Uiso 1 1 calc R
C41 C -0.1853(5) 1.3786(4) 0.13032(12) 0.0486(16) Uani 1 1 d .
H41 H -0.1212 1.3839 0.1213 0.058 Uiso 1 1 calc R
C42 C -0.2749(6) 1.4246(3) 0.12486(12) 0.0544(17) Uani 1 1 d .
H42 H -0.2811 1.4660 0.1119 0.065 Uiso 1 1 calc R
C43 C -0.3525(5) 1.3971(4) 0.14228(12) 0.0453(15) Uani 1 1 d .
H43 H -0.4208 1.4168 0.1432 0.054 Uiso 1 1 calc R
C44 C -0.3109(4) 1.3345(4) 0.15843(12) 0.0430(15) Uani 1 1 d .
H44 H -0.3469 1.3046 0.1718 0.052 Uiso 1 1 calc R
C45 C 0.2699(4) 0.8616(3) 0.16618(9) 0.0258(10) Uani 1 1 d .
C46 C 0.3621(4) 0.8646(3) 0.18137(10) 0.0265(11) Uani 1 1 d .
C47 C 0.3754(4) 0.8176(3) 0.20457(10) 0.0313(12) Uani 1 1 d .
C48 C 0.2950(4) 0.7697(3) 0.21303(10) 0.0310(12) Uani 1 1 d .
C49 C 0.2002(4) 0.7677(3) 0.19913(10) 0.0321(12) Uani 1 1 d .
C50 C 0.1887(4) 0.8124(3) 0.17554(10) 0.0318(12) Uani 1 1 d .
C51 C 0.0909(4) 0.8033(4) 0.16020(12) 0.0430(15) Uani 1 1 d .
H51A H 0.0346 0.8279 0.1704 0.065 Uiso 1 1 calc R
H51B H 0.0763 0.7466 0.1575 0.065 Uiso 1 1 calc R
H51C H 0.0974 0.8295 0.1426 0.065 Uiso 1 1 calc R
C52 C 0.1113(4) 0.7179(4) 0.20964(12) 0.0462(15) Uani 1 1 d .
H52A H 0.0943 0.6766 0.1964 0.069 Uiso 1 1 calc R
H52B H 0.0513 0.7521 0.2126 0.069 Uiso 1 1 calc R
H52C H 0.1310 0.6928 0.2268 0.069 Uiso 1 1 calc R
C53 C 0.4748(4) 0.8189(4) 0.21991(11) 0.0421(14) Uani 1 1 d .
H53A H 0.5324 0.8189 0.2071 0.063 Uiso 1 1 calc R
H53B H 0.4791 0.7717 0.2315 0.063 Uiso 1 1 calc R
H53C H 0.4779 0.8670 0.2311 0.063 Uiso 1 1 calc R
C54 C 0.4461(4) 0.9239(3) 0.17442(11) 0.0342(13) Uani 1 1 d .
H54A H 0.4259 0.9545 0.1584 0.051 Uiso 1 1 calc R
H54B H 0.5102 0.8952 0.1707 0.051 Uiso 1 1 calc R
H54C H 0.4565 0.9603 0.1897 0.051 Uiso 1 1 calc R
C55 C 0.3054(4) 0.7198(3) 0.23721(11) 0.0358(13) Uani 1 1 d .
C56 C 0.3096(4) 0.6787(3) 0.25636(11) 0.0377(13) Uani 1 1 d .
C57 C 0.3020(4) 0.6309(3) 0.28063(11) 0.0408(14) Uani 1 1 d .
C58 C 0.2232(4) 0.6393(3) 0.30047(10) 0.0367(13) Uani 1 1 d .
H58 H 0.1705 0.6785 0.3005 0.044 Uiso 1 1 calc R
C59 C 0.2377(5) 0.5790(3) 0.31998(10) 0.0432(14) Uani 1 1 d .
H59 H 0.1961 0.5702 0.3355 0.052 Uiso 1 1 calc R
C60 C 0.3236(4) 0.5346(4) 0.31256(11) 0.0461(16) Uani 1 1 d .
H60 H 0.3508 0.4908 0.3224 0.055 Uiso 1 1 calc R
C61 C 0.3636(5) 0.5648(4) 0.28815(12) 0.0504(17) Uani 1 1 d .
H61 H 0.4212 0.5446 0.2785 0.060 Uiso 1 1 calc R
C62 C 0.1489(6) 0.5143(4) 0.24522(12) 0.0564(19) Uani 1 1 d .
H62 H 0.1565 0.5486 0.2301 0.068 Uiso 1 1 calc R
C63 C 0.2119(7) 0.4497(4) 0.25180(12) 0.071(2) Uani 1 1 d .
H63 H 0.2706 0.4317 0.2421 0.085 Uiso 1 1 calc R
C64 C 0.1704(8) 0.4166(4) 0.27584(14) 0.076(3) Uani 1 1 d .
H64 H 0.1968 0.3708 0.2847 0.091 Uiso 1 1 calc R
C65 C 0.0881(7) 0.4589(4) 0.28444(14) 0.065(2) Uani 1 1 d .
H65 H 0.0489 0.4496 0.3004 0.078 Uiso 1 1 calc R
C66 C 0.0719(6) 0.5191(5) 0.26529(13) 0.066(2) Uani 1 1 d .
H66 H 0.0178 0.5571 0.2657 0.080 Uiso 1 1 calc R
C67 C 0.2156(4) 0.3543(3) 0.16566(10) 0.0286(11) Uani 1 1 d .
C68 C 0.1260(4) 0.3563(3) 0.18157(10) 0.0277(11) Uani 1 1 d .
C69 C 0.1189(4) 0.3121(3) 0.20521(10) 0.0294(12) Uani 1 1 d .
C70 C 0.2029(4) 0.2647(3) 0.21365(10) 0.0298(12) Uani 1 1 d .
C71 C 0.2938(4) 0.2634(3) 0.19839(10) 0.0320(12) Uani 1 1 d .
C72 C 0.2990(4) 0.3060(3) 0.17411(10) 0.0297(11) Uani 1 1 d .
C73 C 0.3961(4) 0.2962(4) 0.15744(12) 0.0471(16) Uani 1 1 d .
H73A H 0.3907 0.3281 0.1409 0.071 Uiso 1 1 calc R
H73B H 0.4049 0.2399 0.1526 0.071 Uiso 1 1 calc R
H73C H 0.4555 0.3141 0.1680 0.071 Uiso 1 1 calc R
C74 C 0.3855(4) 0.2154(4) 0.20834(12) 0.0485(16) Uani 1 1 d .
H74A H 0.3734 0.1983 0.2270 0.073 Uiso 1 1 calc R
H74B H 0.4476 0.2484 0.2076 0.073 Uiso 1 1 calc R
H74C H 0.3947 0.1685 0.1968 0.073 Uiso 1 1 calc R
C75 C 0.0215(4) 0.3117(4) 0.22224(11) 0.0421(14) Uani 1 1 d .
H75A H 0.0080 0.3656 0.2290 0.063 Uiso 1 1 calc R
H75B H 0.0304 0.2754 0.2376 0.063 Uiso 1 1 calc R
H75C H -0.0365 0.2939 0.2111 0.063 Uiso 1 1 calc R
C76 C 0.0385(4) 0.4111(3) 0.17517(11) 0.0349(13) Uani 1 1 d .
H76A H 0.0360 0.4540 0.1886 0.052 Uiso 1 1 calc R
H76B H -0.0262 0.3812 0.1756 0.052 Uiso 1 1 calc R
H76C H 0.0484 0.4340 0.1571 0.052 Uiso 1 1 calc R
C77 C 0.1964(4) 0.2197(3) 0.23796(11) 0.0378(13) Uani 1 1 d .
C78 C 0.1941(5) 0.1779(3) 0.25757(11) 0.0393(14) Uani 1 1 d .
C79 C 0.2021(4) 0.1304(3) 0.28167(11) 0.0351(12) Uani 1 1 d .
C80 C 0.2835(4) 0.1366(3) 0.30069(10) 0.0362(13) Uani 1 1 d .
H80 H 0.3378 0.1744 0.3001 0.043 Uiso 1 1 calc R
C81 C 0.2700(4) 0.0766(3) 0.32069(10) 0.0324(12) Uani 1 1 d .
H81 H 0.3136 0.0672 0.3358 0.039 Uiso 1 1 calc R
C82 C 0.1811(5) 0.0341(4) 0.31422(11) 0.0456(15) Uani 1 1 d .
H82 H 0.1539 -0.0094 0.3243 0.055 Uiso 1 1 calc R
C83 C 0.1381(5) 0.0662(3) 0.29022(12) 0.0447(15) Uani 1 1 d .
H83 H 0.0775 0.0482 0.2814 0.054 Uiso 1 1 calc R
C84 C 0.3426(7) 0.0104(4) 0.24537(14) 0.074(3) Uani 1 1 d .
H84 H 0.3342 0.0451 0.2303 0.088 Uiso 1 1 calc R
C85 C 0.4227(6) 0.0145(4) 0.26470(14) 0.064(2) Uani 1 1 d .
H85 H 0.4769 0.0524 0.2653 0.077 Uiso 1 1 calc R
C86 C 0.4057(7) -0.0495(5) 0.28302(15) 0.072(2) Uani 1 1 d .
H86 H 0.4489 -0.0632 0.2978 0.086 Uiso 1 1 calc R
C87 C 0.3138(7) -0.0897(4) 0.27562(13) 0.071(2) Uani 1 1 d .
H87 H 0.2830 -0.1331 0.2849 0.085 Uiso 1 1 calc R
C88 C 0.2774(8) -0.0534(4) 0.25208(12) 0.076(2) Uani 1 1 d .
H88 H 0.2182 -0.0692 0.2422 0.091 Uiso 1 1 calc R
C89 C 0.1383(4) 0.3996(3) 0.11645(10) 0.0290(11) Uani 1 1 d .
C90 C 0.0863(4) 0.4711(3) 0.10794(11) 0.0285(12) Uani 1 1 d .
C91 C 0.0129(4) 0.4684(3) 0.08719(10) 0.0315(12) Uani 1 1 d .
C92 C -0.0036(4) 0.3974(3) 0.07278(10) 0.0319(12) Uani 1 1 d .
C93 C 0.0483(4) 0.3262(3) 0.08017(10) 0.0312(12) Uani 1 1 d .
C94 C 0.1160(4) 0.3278(3) 0.10209(10) 0.0273(11) Uani 1 1 d .
C95 C 0.1680(4) 0.2518(3) 0.11013(11) 0.0359(13) Uani 1 1 d .
H95A H 0.2163 0.2357 0.0959 0.054 Uiso 1 1 calc R
H95B H 0.1162 0.2100 0.1126 0.054 Uiso 1 1 calc R
H95C H 0.2055 0.2599 0.1271 0.054 Uiso 1 1 calc R
C96 C 0.0325(5) 0.2514(3) 0.06390(11) 0.0413(14) Uani 1 1 d .
H96A H -0.0034 0.2117 0.0750 0.062 Uiso 1 1 calc R
H96B H 0.0994 0.2302 0.0583 0.062 Uiso 1 1 calc R
H96C H -0.0088 0.2636 0.0478 0.062 Uiso 1 1 calc R
C97 C -0.0510(5) 0.5416(4) 0.08055(13) 0.0555(18) Uani 1 1 d .
H97A H -0.1017 0.5503 0.0949 0.083 Uiso 1 1 calc R
H97B H -0.0866 0.5334 0.0633 0.083 Uiso 1 1 calc R
H97C H -0.0059 0.5882 0.0792 0.083 Uiso 1 1 calc R
C98 C 0.1028(5) 0.5500(3) 0.12231(12) 0.0449(15) Uani 1 1 d .
H98A H 0.1509 0.5425 0.1374 0.067 Uiso 1 1 calc R
H98B H 0.0369 0.5695 0.1293 0.067 Uiso 1 1 calc R
H98C H 0.1312 0.5888 0.1095 0.067 Uiso 1 1 calc R
C99 C -0.0736(4) 0.3979(3) 0.05054(11) 0.0377(13) Uani 1 1 d .
C100 C -0.1309(5) 0.4061(3) 0.03172(12) 0.0467(15) Uani 1 1 d .
C101 C -0.1990(5) 0.4177(3) 0.00885(10) 0.0468(15) Uani 1 1 d .
C102 C -0.3094(6) 0.4146(4) 0.00973(16) 0.069(2) Uani 1 1 d .
H102 H -0.3515 0.4050 0.0251 0.082 Uiso 1 1 calc R
C103 C -0.3422(8) 0.4288(5) -0.01725(18) 0.084(3) Uani 1 1 d .
H103 H -0.4119 0.4306 -0.0230 0.101 Uiso 1 1 calc R
C104 C -0.2579(9) 0.4399(3) -0.03412(14) 0.085(3) Uani 1 1 d .
H104 H -0.2606 0.4502 -0.0530 0.102 Uiso 1 1 calc R
C105 C -0.1675(6) 0.4332(4) -0.01854(13) 0.069(2) Uani 1 1 d .
H105 H -0.0989 0.4381 -0.0249 0.082 Uiso 1 1 calc R
C106 C -0.1675(8) 0.6213(5) -0.0012(3) 0.128(5) Uani 1 1 d .
H106 H -0.0946 0.6216 -0.0024 0.154 Uiso 1 1 calc R
C107 C -0.2354(5) 0.6322(3) -0.02203(14) 0.0595(16) Uani 1 1 d .
H107 H -0.2175 0.6414 -0.0404 0.071 Uiso 1 1 calc R
C108 C -0.3371(5) 0.6273(3) -0.01157(12) 0.0524(16) Uani 1 1 d .
H108 H -0.3990 0.6321 -0.0217 0.063 Uiso 1 1 calc R
C109 C -0.3296(8) 0.6143(4) 0.01629(13) 0.080(3) Uani 1 1 d .
H109 H -0.3862 0.6097 0.0283 0.096 Uiso 1 1 calc R
C110 C -0.2292(12) 0.6092(5) 0.0236(2) 0.140(6) Uani 1 1 d .
H110 H -0.2034 0.5996 0.0413 0.168 Uiso 1 1 calc R
C111 C 0.3207(4) 0.4622(3) 0.13341(10) 0.0289(12) Uani 1 1 d .
C112 C 0.3514(4) 0.5195(3) 0.15293(10) 0.0285(11) Uani 1 1 d .
C113 C 0.4334(4) 0.5728(3) 0.14780(10) 0.0248(11) Uani 1 1 d .
C114 C 0.4863(4) 0.5661(3) 0.12362(10) 0.0260(11) Uani 1 1 d .
C115 C 0.4563(4) 0.5105(3) 0.10352(10) 0.0254(11) Uani 1 1 d .
C116 C 0.3748(4) 0.4595(3) 0.10851(10) 0.0269(11) Uani 1 1 d .
C117 C 0.3520(4) 0.3947(3) 0.08765(10) 0.0370(13) Uani 1 1 d .
H11A H 0.3126 0.3518 0.0962 0.056 Uiso 1 1 calc R
H11B H 0.4168 0.3732 0.0806 0.056 Uiso 1 1 calc R
H11C H 0.3119 0.4174 0.0727 0.056 Uiso 1 1 calc R
C118 C 0.5134(4) 0.5087(3) 0.07685(10) 0.0317(12) Uani 1 1 d .
H11D H 0.5384 0.5623 0.0726 0.048 Uiso 1 1 calc R
H11E H 0.4670 0.4906 0.0625 0.048 Uiso 1 1 calc R
H11F H 0.5719 0.4721 0.0782 0.048 Uiso 1 1 calc R
C119 C 0.4628(4) 0.6335(3) 0.16832(10) 0.0351(12) Uani 1 1 d .
H11G H 0.4050 0.6699 0.1713 0.053 Uiso 1 1 calc R
H11H H 0.5224 0.6636 0.1618 0.053 Uiso 1 1 calc R
H11I H 0.4804 0.6069 0.1854 0.053 Uiso 1 1 calc R
C120 C 0.2940(4) 0.5294(3) 0.17951(10) 0.0414(14) Uani 1 1 d .
H12A H 0.2311 0.4974 0.1791 0.062 Uiso 1 1 calc R
H12B H 0.2762 0.5857 0.1821 0.062 Uiso 1 1 calc R
H12C H 0.3378 0.5117 0.1945 0.062 Uiso 1 1 calc R
C121 C 0.5757(4) 0.6152(3) 0.11875(10) 0.0278(11) Uani 1 1 d .
C122 C 0.6542(4) 0.6492(3) 0.11321(11) 0.0300(12) Uani 1 1 d .
C123 C 0.7449(4) 0.6916(3) 0.10641(9) 0.0252(10) Uani 1 1 d .
C124 C 0.7578(4) 0.7444(3) 0.08384(9) 0.0329(12) Uani 1 1 d .
H124 H 0.7063 0.7585 0.0711 0.039 Uiso 1 1 calc R
C125 C 0.8599(4) 0.7719(3) 0.08394(11) 0.0345(13) Uani 1 1 d .
H125 H 0.8894 0.8068 0.0710 0.041 Uiso 1 1 calc R
C126 C 0.9109(4) 0.7393(3) 0.10631(12) 0.0376(13) Uani 1 1 d .
H126 H 0.9803 0.7496 0.1111 0.045 Uiso 1 1 calc R
C127 C 0.8430(4) 0.6887(3) 0.12062(11) 0.0327(12) Uani 1 1 d .
H127 H 0.8583 0.6587 0.1364 0.039 Uiso 1 1 calc R
C128 C 0.6686(5) 0.8758(4) 0.12852(13) 0.0523(18) Uani 1 1 d .
H128 H 0.6055 0.8781 0.1189 0.063 Uiso 1 1 calc R
C129 C 0.6922(5) 0.8267(4) 0.15079(13) 0.0517(18) Uani 1 1 d .
H129 H 0.6461 0.7903 0.1591 0.062 Uiso 1 1 calc R
C130 C 0.7918(5) 0.8398(4) 0.15853(12) 0.0526(17) Uani 1 1 d .
H130 H 0.8262 0.8134 0.1729 0.063 Uiso 1 1 calc R
C131 C 0.8333(5) 0.8964(4) 0.14228(14) 0.0512(17) Uani 1 1 d .
H131 H 0.9016 0.9162 0.1434 0.061 Uiso 1 1 calc R
C132 C 0.7585(5) 0.9209(3) 0.12354(12) 0.0520(17) Uani 1 1 d .
H132 H 0.7668 0.9605 0.1100 0.062 Uiso 1 1 calc R
B1 B 0.2583(4) 0.9111(3) 0.13908(10) 0.0244(12) Uani 1 1 d .
B2 B 0.2243(5) 0.4053(3) 0.13865(12) 0.0317(13) Uani 1 1 d .

loop_
_atom_site_aniso_label
_atom_site_aniso_U_11
_atom_site_aniso_U_22
_atom_site_aniso_U_33
_atom_site_aniso_U_23
_atom_site_aniso_U_13
_atom_site_aniso_U_12
Fe1 0.0559(6) 0.0677(5) 0.0519(5) 0.0214(4) 0.0244(5) 0.0140(5)
Fe2 0.0283(4) 0.0292(4) 0.0331(4) -0.0010(3) -0.0023(3) 0.0025(3)
Fe3 0.0536(5) 0.0353(4) 0.0265(4) 0.0040(3) 0.0059(4) 0.0044(4)
Fe4 0.0576(5) 0.0343(4) 0.0251(4) 0.0012(3) -0.0020(4) -0.0027(4)
Fe5 0.0774(6) 0.0427(4) 0.0464(5) -0.0027(4) -0.0296(5) 0.0098(5)
Fe6 0.0281(4) 0.0295(4) 0.0289(4) -0.0041(3) 0.0017(3) -0.0047(3)
C1 0.024(2) 0.025(2) 0.019(2) 0.004(2) -0.005(2) 0.006(2)
C2 0.026(3) 0.023(2) 0.034(3) 0.002(2) -0.005(2) 0.000(2)
C3 0.021(2) 0.028(3) 0.033(3) -0.009(2) -0.002(2) 0.007(2)
C4 0.033(3) 0.038(3) 0.039(3) -0.005(3) 0.012(3) -0.005(3)
C5 0.038(3) 0.035(3) 0.031(3) -0.001(2) 0.001(2) -0.002(3)
C6 0.031(3) 0.028(3) 0.026(3) 0.002(2) -0.001(2) -0.001(2)
C7 0.047(3) 0.026(2) 0.046(3) -0.002(2) 0.005(3) -0.008(2)
C8 0.057(4) 0.041(3) 0.046(3) -0.003(3) 0.017(3) -0.011(3)
C9 0.030(3) 0.036(3) 0.044(3) -0.011(3) 0.003(3) 0.003(2)
C10 0.047(3) 0.033(3) 0.041(3) -0.002(2) 0.006(3) 0.006(3)
C11 0.071(5) 0.044(4) 0.079(5) -0.008(4) 0.040(4) -0.009(4)
C12 0.062(4) 0.056(4) 0.060(4) -0.016(3) 0.011(4) 0.001(4)
C13 0.093(5) 0.057(4) 0.049(4) 0.006(3) 0.021(4) 0.002(4)
C14 0.088(6) 0.072(5) 0.069(5) 0.009(4) 0.026(4) -0.004(4)
C15 0.072(5) 0.101(6) 0.043(4) 0.003(4) -0.009(4) 0.000(5)
C16 0.053(4) 0.116(7) 0.065(5) -0.009(5) -0.002(4) 0.033(4)
C17 0.103(6) 0.072(4) 0.067(5) 0.006(4) 0.016(5) 0.024(5)
C18 0.083(6) 0.070(5) 0.108(7) -0.002(5) 0.049(5) -0.021(4)
C19 0.074(5) 0.097(6) 0.102(7) 0.000(5) 0.023(5) 0.043(5)
C20 0.063(4) 0.062(4) 0.056(4) 0.018(3) 0.001(3) -0.004(4)
C21 0.074(5) 0.069(4) 0.073(5) 0.008(4) 0.000(4) -0.003(4)
C22 0.058(4) 0.093(5) 0.054(4) 0.030(4) 0.011(4) 0.006(4)
C23 0.027(3) 0.026(2) 0.029(3) -0.003(2) 0.004(2) 0.000(2)
C24 0.033(3) 0.027(2) 0.020(2) -0.004(2) 0.003(2) -0.006(2)
C25 0.025(3) 0.026(3) 0.037(3) 0.001(2) 0.007(2) -0.002(2)
C26 0.025(2) 0.022(2) 0.026(3) 0.003(2) 0.005(2) 0.000(2)
C27 0.024(3) 0.026(3) 0.030(3) 0.008(2) -0.002(2) -0.004(2)
C28 0.029(3) 0.023(3) 0.024(3) -0.002(2) 0.004(2) -0.004(2)
C29 0.037(3) 0.030(3) 0.030(3) 0.001(2) 0.000(2) 0.005(2)
C30 0.052(4) 0.037(3) 0.035(3) 0.006(3) -0.005(3) 0.003(3)
C31 0.040(3) 0.030(3) 0.048(3) -0.010(2) 0.004(3) 0.008(2)
C32 0.040(3) 0.041(3) 0.030(3) -0.003(2) -0.006(2) 0.002(3)
C33 0.030(3) 0.028(3) 0.038(3) 0.003(2) 0.002(3) 0.000(2)
C34 0.039(3) 0.028(3) 0.035(3) 0.000(2) 0.004(3) -0.005(2)
C35 0.032(3) 0.036(3) 0.035(3) -0.003(2) -0.008(3) 0.005(3)
C36 0.041(3) 0.054(3) 0.027(3) -0.001(2) 0.001(3) 0.004(3)
C37 0.038(3) 0.057(4) 0.036(3) -0.005(3) -0.007(3) 0.018(3)
C38 0.024(3) 0.056(4) 0.051(4) -0.008(3) -0.009(3) -0.002(3)
C39 0.031(3) 0.033(3) 0.049(3) 0.001(3) -0.003(3) -0.004(3)
C40 0.036(3) 0.032(3) 0.044(3) 0.000(3) -0.013(3) -0.002(3)
C41 0.041(3) 0.061(4) 0.044(4) -0.012(3) 0.000(3) -0.012(3)
C42 0.078(5) 0.038(3) 0.047(4) 0.001(3) -0.014(4) -0.009(3)
C43 0.045(3) 0.040(3) 0.050(4) -0.015(3) -0.008(3) 0.010(3)
C44 0.039(3) 0.052(4) 0.037(3) -0.008(3) -0.002(3) -0.004(3)
C45 0.024(3) 0.029(2) 0.024(2) -0.0037(19) -0.002(2) 0.006(2)
C46 0.021(3) 0.022(2) 0.036(3) -0.005(2) 0.006(2) 0.002(2)
C47 0.028(3) 0.036(3) 0.030(3) -0.008(2) 0.003(2) -0.003(2)
C48 0.039(3) 0.031(3) 0.022(3) -0.001(2) 0.001(3) 0.007(2)
C49 0.030(3) 0.038(3) 0.029(3) 0.001(2) 0.005(3) 0.003(2)
C50 0.026(3) 0.037(3) 0.032(3) 0.004(2) 0.004(2) 0.001(2)
C51 0.027(3) 0.050(3) 0.052(4) 0.011(3) -0.010(3) -0.014(3)
C52 0.043(3) 0.048(3) 0.048(4) 0.012(3) -0.003(3) -0.005(3)
C53 0.042(3) 0.046(3) 0.038(3) 0.008(3) -0.011(3) -0.002(3)
C54 0.026(3) 0.039(3) 0.037(3) 0.004(2) -0.006(2) -0.004(2)
C55 0.038(3) 0.034(3) 0.035(3) -0.003(3) 0.007(3) 0.004(3)
C56 0.042(3) 0.034(3) 0.037(3) 0.007(3) -0.001(3) 0.007(3)
C57 0.044(3) 0.048(3) 0.031(3) 0.012(3) 0.000(3) 0.004(3)
C58 0.033(3) 0.042(3) 0.035(3) 0.000(2) 0.003(3) 0.011(3)
C59 0.044(3) 0.060(4) 0.026(3) 0.007(2) 0.006(3) 0.002(3)
C60 0.041(3) 0.062(4) 0.036(3) 0.018(3) -0.001(3) 0.022(3)
C61 0.044(3) 0.062(4) 0.045(4) 0.022(3) 0.006(3) 0.018(3)
C62 0.097(6) 0.045(4) 0.027(3) 0.003(3) 0.003(4) -0.025(4)
C63 0.131(7) 0.045(4) 0.036(4) -0.009(3) 0.013(5) -0.007(4)
C64 0.141(8) 0.040(4) 0.046(4) 0.003(3) -0.012(5) -0.017(5)
C65 0.100(6) 0.052(4) 0.043(4) -0.003(3) -0.001(4) -0.027(4)
C66 0.075(5) 0.079(5) 0.045(4) 0.007(4) -0.019(4) -0.018(4)
C67 0.028(3) 0.026(2) 0.032(3) 0.004(2) -0.006(2) 0.001(2)
C68 0.017(2) 0.037(3) 0.029(3) 0.003(2) 0.000(2) -0.001(2)
C69 0.035(3) 0.028(3) 0.025(3) 0.000(2) 0.006(2) -0.007(2)
C70 0.037(3) 0.028(3) 0.025(3) 0.001(2) 0.003(3) -0.001(2)
C71 0.030(3) 0.026(3) 0.040(3) 0.007(2) -0.004(3) 0.004(2)
C72 0.020(2) 0.031(3) 0.038(3) 0.000(2) 0.002(2) -0.002(2)
C73 0.031(3) 0.060(4) 0.050(4) 0.021(3) 0.009(3) 0.005(3)
C74 0.036(3) 0.056(4) 0.053(4) 0.027(3) -0.009(3) 0.012(3)
C75 0.035(3) 0.049(3) 0.042(3) 0.007(3) 0.013(3) -0.003(3)
C76 0.027(3) 0.043(3) 0.034(3) 0.004(2) 0.003(2) 0.004(2)
C77 0.043(3) 0.033(3) 0.038(3) 0.007(3) 0.003(3) 0.001(3)
C78 0.048(3) 0.042(3) 0.028(3) -0.002(3) 0.007(3) -0.004(3)
C79 0.037(3) 0.034(3) 0.034(3) 0.002(2) 0.002(3) -0.002(3)
C80 0.041(3) 0.037(3) 0.031(3) -0.003(2) 0.005(3) -0.002(3)
C81 0.037(3) 0.037(3) 0.023(3) 0.007(2) -0.003(3) -0.009(3)
C82 0.050(4) 0.057(4) 0.031(3) 0.013(3) -0.002(3) -0.010(3)
C83 0.041(3) 0.045(3) 0.048(4) 0.010(3) -0.006(3) -0.010(3)
C84 0.127(8) 0.055(4) 0.038(4) -0.008(3) 0.025(5) 0.007(5)
C85 0.077(5) 0.064(5) 0.050(4) -0.010(4) 0.007(4) 0.017(4)
C86 0.096(6) 0.074(5) 0.046(4) 0.009(4) 0.008(4) 0.045(5)
C87 0.135(8) 0.029(3) 0.048(4) 0.000(3) 0.000(5) 0.009(4)
C88 0.138(8) 0.050(4) 0.041(4) -0.016(3) -0.004(5) -0.008(5)
C89 0.024(2) 0.033(3) 0.031(3) 0.007(2) 0.006(2) 0.003(2)
C90 0.027(3) 0.021(2) 0.037(3) 0.001(2) 0.005(2) -0.002(2)
C91 0.033(3) 0.029(3) 0.032(3) 0.004(2) -0.002(2) 0.005(2)
C92 0.026(3) 0.043(3) 0.027(3) 0.001(2) 0.002(2) -0.006(2)
C93 0.029(3) 0.029(3) 0.036(3) 0.008(2) 0.000(2) -0.006(2)
C94 0.027(3) 0.023(2) 0.031(3) 0.007(2) -0.001(2) -0.005(2)
C95 0.038(3) 0.022(2) 0.048(3) 0.003(2) -0.006(3) -0.002(2)
C96 0.054(4) 0.034(3) 0.037(3) -0.006(3) -0.002(3) -0.005(3)
C97 0.065(4) 0.047(4) 0.054(4) -0.007(3) -0.015(3) 0.026(3)
C98 0.049(3) 0.041(3) 0.044(4) -0.004(3) -0.007(3) 0.003(3)
C99 0.043(3) 0.034(3) 0.036(3) -0.001(2) -0.001(3) -0.001(3)
C100 0.059(4) 0.040(3) 0.041(3) -0.003(3) -0.016(3) 0.010(3)
C101 0.067(4) 0.045(3) 0.029(3) -0.009(2) -0.024(3) 0.012(3)
C102 0.070(5) 0.052(4) 0.084(5) -0.011(4) -0.039(4) 0.003(4)
C103 0.104(7) 0.071(5) 0.077(6) -0.009(5) -0.049(6) 0.018(5)
C104 0.170(9) 0.041(3) 0.044(4) -0.013(3) -0.055(6) 0.029(5)
C105 0.089(5) 0.078(5) 0.039(4) -0.012(3) 0.001(4) 0.020(4)
C106 0.085(7) 0.058(5) 0.242(14) -0.045(8) -0.082(9) 0.005(5)
C107 0.048(4) 0.050(3) 0.080(4) 0.003(3) -0.003(4) -0.008(3)
C108 0.063(4) 0.041(3) 0.053(4) 0.005(3) -0.012(3) 0.009(3)
C109 0.152(8) 0.052(4) 0.035(4) 0.009(3) 0.001(4) 0.013(5)
C110 0.238(15) 0.065(5) 0.117(8) -0.045(6) -0.133(10) 0.064(8)
C111 0.028(3) 0.032(3) 0.027(3) 0.008(2) -0.003(2) -0.002(2)
C112 0.026(3) 0.030(3) 0.030(3) 0.009(2) -0.001(2) -0.004(2)
C113 0.030(3) 0.023(2) 0.022(3) 0.001(2) -0.004(2) 0.003(2)
C114 0.024(2) 0.026(2) 0.029(3) 0.006(2) -0.006(2) 0.001(2)
C115 0.028(3) 0.023(2) 0.026(3) 0.002(2) -0.002(2) -0.003(2)
C116 0.025(3) 0.028(3) 0.027(3) 0.008(2) -0.007(2) 0.002(2)
C117 0.032(3) 0.050(3) 0.028(3) -0.013(3) 0.002(2) -0.006(3)
C118 0.032(3) 0.033(3) 0.029(3) 0.000(2) 0.002(2) -0.006(2)
C119 0.033(3) 0.039(3) 0.033(3) 0.000(2) 0.002(2) -0.004(3)
C120 0.042(3) 0.048(3) 0.034(3) -0.007(3) 0.005(3) -0.013(3)
C121 0.029(3) 0.029(3) 0.025(3) -0.001(2) -0.007(2) 0.008(2)
C122 0.024(3) 0.030(3) 0.036(3) -0.003(2) 0.004(2) -0.001(2)
C123 0.023(2) 0.028(2) 0.024(2) -0.0065(19) 0.004(2) -0.002(2)
C124 0.039(3) 0.033(2) 0.027(3) -0.001(2) -0.001(3) -0.008(3)
C125 0.036(3) 0.033(3) 0.034(3) -0.004(2) 0.008(3) -0.010(2)
C126 0.030(3) 0.033(3) 0.050(4) -0.015(3) -0.005(3) -0.005(2)
C127 0.033(3) 0.031(3) 0.035(3) 0.000(2) 0.002(2) -0.004(2)
C128 0.039(3) 0.069(4) 0.049(4) -0.027(3) -0.010(3) 0.023(3)
C129 0.069(5) 0.048(4) 0.039(4) -0.010(3) 0.021(3) -0.014(3)
C130 0.061(4) 0.060(4) 0.037(3) -0.016(3) -0.008(3) 0.010(4)
C131 0.051(4) 0.037(3) 0.066(4) -0.013(3) -0.010(4) -0.007(3)
C132 0.075(5) 0.024(3) 0.057(4) 0.004(2) 0.022(4) 0.005(3)
B1 0.025(3) 0.024(3) 0.024(3) -0.005(2) -0.003(3) -0.001(3)
B2 0.033(3) 0.026(3) 0.036(3) -0.004(2) 0.005(3) 0.008(3)

loop_
_atom_type_symbol
_atom_type_description
_atom_type_scat_dispersion_real
_atom_type_scat_dispersion_imag
_atom_type_scat_source
C C 0.0033 0.0016 'International Tables Vol C Tables 4.2.6.8 and 6.1.1.4'
H H 0.0000 0.0000 'International Tables Vol C Tables 4.2.6.8 and 6.1.1.4'
B B 0.0013 0.0007 'International Tables Vol C Tables 4.2.6.8 and 6.1.1.4'
Fe Fe 0.3463 0.8444 'International Tables Vol C Tables 4.2.6.8 and 6.1.1.4'

loop_
_geom_angle_atom_site_label_1
_geom_angle_atom_site_label_2
_geom_angle_atom_site_label_3
_geom_angle
C14 Fe1 C13 41.3(3)
C14 Fe1 C17 69.6(3)
C13 Fe1 C17 42.3(3)
C14 Fe1 C15 42.1(3)
C13 Fe1 C15 71.0(3)
C17 Fe1 C15 70.0(3)
C14 Fe1 C18 142.6(3)
C13 Fe1 C18 109.7(3)
C17 Fe1 C18 105.4(3)
C15 Fe1 C18 172.8(3)
C14 Fe1 C16 68.6(3)
C13 Fe1 C16 70.4(3)
C17 Fe1 C16 41.8(3)
C15 Fe1 C16 40.0(3)
C18 Fe1 C16 133.0(4)
C14 Fe1 C20 111.8(3)
C13 Fe1 C20 134.7(3)
C17 Fe1 C20 173.6(3)
C15 Fe1 C20 115.5(3)
C18 Fe1 C20 69.5(3)
C16 Fe1 C20 144.6(3)
C14 Fe1 C19 112.5(3)
C13 Fe1 C19 106.3(3)
C17 Fe1 C19 132.5(4)
C15 Fe1 C19 144.5(4)
C18 Fe1 C19 42.7(3)
C16 Fe1 C19 174.0(4)
C20 Fe1 C19 41.1(3)
C14 Fe1 C21 137.6(3)
C13 Fe1 C21 173.4(3)
C17 Fe1 C21 143.7(3)
C15 Fe1 C21 112.3(3)
C18 Fe1 C21 67.8(3)
C16 Fe1 C21 115.9(3)
C20 Fe1 C21 38.9(2)
C19 Fe1 C21 67.6(3)
C14 Fe1 C22 176.4(3)
C13 Fe1 C22 142.3(3)
C17 Fe1 C22 112.8(3)
C15 Fe1 C22 135.6(3)
C18 Fe1 C22 40.1(3)
C16 Fe1 C22 111.3(3)
C20 Fe1 C22 66.1(3)
C19 Fe1 C22 68.0(3)
C21 Fe1 C22 38.9(2)
C44 Fe2 C41 68.2(2)
C44 Fe2 C38 116.8(2)
C41 Fe2 C38 170.7(3)
C44 Fe2 C39 105.8(2)
C41 Fe2 C39 148.3(2)
C38 Fe2 C39 40.0(2)
C44 Fe2 C43 41.1(2)
C41 Fe2 C43 68.1(2)
C38 Fe2 C43 110.0(2)
C39 Fe2 C43 128.8(2)
C44 Fe2 C40 40.9(2)
C41 Fe2 C40 40.0(2)
C38 Fe2 C40 148.7(2)
C39 Fe2 C40 114.9(2)
C43 Fe2 C40 68.6(2)
C44 Fe2 C37 151.0(2)
C41 Fe2 C37 131.7(3)
C38 Fe2 C37 40.5(2)
C39 Fe2 C37 68.4(2)
C43 Fe2 C37 119.3(2)
C40 Fe2 C37 167.9(2)
C44 Fe2 C36 165.4(2)
C41 Fe2 C36 108.5(2)
C38 Fe2 C36 68.7(2)
C39 Fe2 C36 69.2(2)
C43 Fe2 C36 152.3(2)
C40 Fe2 C36 127.6(2)
C37 Fe2 C36 41.3(2)
C44 Fe2 C35 127.0(2)
C41 Fe2 C35 115.7(2)
C38 Fe2 C35 68.3(2)
C39 Fe2 C35 41.7(2)
C43 Fe2 C35 166.9(2)
C40 Fe2 C35 105.7(2)
C37 Fe2 C35 68.5(2)
C36 Fe2 C35 40.4(2)
C44 Fe2 C42 68.6(2)
C41 Fe2 C42 40.9(3)
C38 Fe2 C42 131.9(3)
C39 Fe2 C42 168.0(3)
C43 Fe2 C42 40.2(2)
C40 Fe2 C42 68.3(2)
C37 Fe2 C42 111.1(2)
C36 Fe2 C42 118.9(2)
C35 Fe2 C42 150.1(3)
C64 Fe3 C65 39.0(3)
C64 Fe3 C63 40.9(3)
C65 Fe3 C63 68.3(3)
C64 Fe3 C58 159.6(3)
C65 Fe3 C58 123.8(3)
C63 Fe3 C58 157.4(2)
C64 Fe3 C57 158.8(3)
C65 Fe3 C57 160.2(3)
C63 Fe3 C57 121.6(3)
C58 Fe3 C57 40.9(2)
C64 Fe3 C59 124.7(3)
C65 Fe3 C59 108.3(3)
C63 Fe3 C59 160.6(3)
C58 Fe3 C59 40.4(2)
C57 Fe3 C59 68.1(2)
C64 Fe3 C61 123.9(3)
C65 Fe3 C61 157.9(3)
C63 Fe3 C61 107.6(3)
C58 Fe3 C61 68.5(2)
C57 Fe3 C61 40.6(2)
C59 Fe3 C61 67.9(2)
C64 Fe3 C66 65.7(4)
C65 Fe3 C66 40.1(3)
C63 Fe3 C66 67.3(4)
C58 Fe3 C66 108.4(3)
C57 Fe3 C66 124.2(3)
C59 Fe3 C66 123.3(3)
C61 Fe3 C66 160.2(3)
C64 Fe3 C62 67.1(3)
C65 Fe3 C62 68.2(3)
C63 Fe3 C62 40.0(3)
C58 Fe3 C62 122.2(2)
C57 Fe3 C62 107.4(2)
C59 Fe3 C62 158.2(3)
C61 Fe3 C62 123.5(3)
C66 Fe3 C62 40.3(3)
C64 Fe3 C60 110.3(3)
C65 Fe3 C60 123.1(3)
C63 Fe3 C60 124.9(3)
C58 Fe3 C60 67.4(2)
C57 Fe3 C60 67.5(2)
C59 Fe3 C60 39.7(2)
C61 Fe3 C60 40.2(2)
C66 Fe3 C60 158.3(3)
C62 Fe3 C60 160.2(3)
C83 Fe4 C79 41.1(2)
C83 Fe4 C84 124.1(3)
C79 Fe4 C84 106.7(3)
C83 Fe4 C80 68.6(2)
C79 Fe4 C80 40.9(2)
C84 Fe4 C80 121.2(3)
C83 Fe4 C87 121.7(3)
C79 Fe4 C87 156.9(3)
C84 Fe4 C87 68.2(3)
C80 Fe4 C87 161.2(3)
C83 Fe4 C85 160.1(3)
C79 Fe4 C85 122.5(3)
C84 Fe4 C85 40.7(3)
C80 Fe4 C85 106.4(3)
C87 Fe4 C85 69.3(3)
C83 Fe4 C82 40.8(2)
C79 Fe4 C82 68.7(2)
C84 Fe4 C82 161.4(3)
C80 Fe4 C82 68.0(2)
C87 Fe4 C82 108.5(3)
C85 Fe4 C82 157.0(3)
C83 Fe4 C88 108.2(3)
C79 Fe4 C88 121.6(3)
C84 Fe4 C88 40.4(3)
C80 Fe4 C88 157.0(2)
C87 Fe4 C88 40.1(3)
C85 Fe4 C88 68.5(4)
C82 Fe4 C88 125.4(3)
C83 Fe4 C81 68.3(2)
C79 Fe4 C81 68.8(2)
C84 Fe4 C81 157.0(3)
C80 Fe4 C81 40.74(18)
C87 Fe4 C81 124.7(2)
C85 Fe4 C81 121.3(3)
C82 Fe4 C81 40.0(2)
C88 Fe4 C81 161.1(3)
C83 Fe4 C86 157.8(3)
C79 Fe4 C86 160.2(3)
C84 Fe4 C86 67.5(3)
C80 Fe4 C86 124.4(3)
C87 Fe4 C86 40.7(3)
C85 Fe4 C86 40.7(3)
C82 Fe4 C86 122.7(3)
C88 Fe4 C86 67.2(4)
C81 Fe4 C86 108.6(3)
C106 Fe5 C110 42.8(4)
C106 Fe5 C104 128.3(5)
C110 Fe5 C104 169.4(6)
C106 Fe5 C103 166.4(5)
C110 Fe5 C103 149.8(6)
C104 Fe5 C103 39.9(3)
C106 Fe5 C107 39.4(4)
C110 Fe5 C107 68.5(4)
C104 Fe5 C107 108.1(3)
C103 Fe5 C107 130.0(3)
C106 Fe5 C105 107.3(4)
C110 Fe5 C105 131.0(4)
C104 Fe5 C105 40.4(3)
C103 Fe5 C105 67.7(3)
C107 Fe5 C105 116.0(3)
C106 Fe5 C101 117.7(3)
C110 Fe5 C101 109.3(3)
C104 Fe5 C101 68.2(2)
C103 Fe5 C101 67.6(3)
C107 Fe5 C101 149.5(3)
C105 Fe5 C101 41.2(2)
C106 Fe5 C108 67.6(3)
C110 Fe5 C108 67.0(3)
C104 Fe5 C108 117.5(3)
C103 Fe5 C108 109.7(3)
C107 Fe5 C108 40.7(2)
C105 Fe5 C108 149.4(3)
C101 Fe5 C108 168.6(3)
C106 Fe5 C109 68.0(4)
C110 Fe5 C109 38.8(4)
C104 Fe5 C109 150.4(4)
C103 Fe5 C109 119.1(4)
C107 Fe5 C109 67.5(3)
C105 Fe5 C109 168.8(3)
C101 Fe5 C109 130.8(2)
C108 Fe5 C109 39.7(2)
C106 Fe5 C102 151.4(4)
C110 Fe5 C102 117.1(4)
C104 Fe5 C102 68.3(3)
C103 Fe5 C102 40.4(3)
C107 Fe5 C102 168.3(3)
C105 Fe5 C102 69.1(3)
C101 Fe5 C102 40.8(2)
C108 Fe5 C102 130.0(3)
C109 Fe5 C102 109.7(3)
C129 Fe6 C128 40.8(3)
C129 Fe6 C123 106.3(2)
C128 Fe6 C123 115.6(2)
C129 Fe6 C130 39.6(3)
C128 Fe6 C130 67.9(3)
C123 Fe6 C130 127.3(2)
C129 Fe6 C127 113.7(2)
C128 Fe6 C127 147.8(3)
C123 Fe6 C127 42.11(19)
C130 Fe6 C127 105.2(3)
C129 Fe6 C126 147.3(3)
C128 Fe6 C126 170.9(3)
C123 Fe6 C126 69.09(19)
C130 Fe6 C126 116.2(3)
C127 Fe6 C126 40.8(2)
C129 Fe6 C124 130.7(3)
C128 Fe6 C124 109.8(2)
C123 Fe6 C124 41.30(18)
C130 Fe6 C124 167.3(3)
C127 Fe6 C124 69.6(2)
C126 Fe6 C124 68.0(2)
C129 Fe6 C131 66.2(3)
C128 Fe6 C131 67.9(3)
C123 Fe6 C131 165.1(2)
C130 Fe6 C131 38.9(2)
C127 Fe6 C131 127.3(2)
C126 Fe6 C131 109.7(2)
C124 Fe6 C131 153.1(2)
C129 Fe6 C132 67.2(2)
C128 Fe6 C132 40.6(3)
C123 Fe6 C132 150.9(2)
C130 Fe6 C132 66.7(3)
C127 Fe6 C132 167.0(3)
C126 Fe6 C132 132.1(2)
C124 Fe6 C132 120.4(2)
C131 Fe6 C132 40.1(2)
C129 Fe6 C125 170.2(3)
C128 Fe6 C125 133.0(2)
C123 Fe6 C125 68.36(19)
C130 Fe6 C125 150.2(3)
C127 Fe6 C125 68.3(2)
C126 Fe6 C125 39.9(2)
C124 Fe6 C125 40.0(2)
C131 Fe6 C125 120.9(2)
C132 Fe6 C125 113.2(2)
C2 C1 C6 118.8(4)
C2 C1 B1 120.1(4)
C6 C1 B1 121.0(4)
C3 C2 C1 120.3(4)
C3 C2 C10 117.6(4)
C1 C2 C10 122.0(4)
C2 C3 C4 119.4(4)
C2 C3 C9 120.9(5)
C4 C3 C9 119.7(4)
C5 C4 C3 121.0(5)
C5 C4 C11 118.9(5)
C3 C4 C11 119.7(5)
C6 C5 C4 119.5(5)
C6 C5 C8 121.4(5)
C4 C5 C8 119.1(5)
C5 C6 C1 120.8(5)
C5 C6 C7 118.1(5)
C1 C6 C7 120.9(4)
C6 C7 H7A 109.5
C6 C7 H7B 109.5
H7A C7 H7B 109.5
C6 C7 H7C 109.5
H7A C7 H7C 109.5
H7B C7 H7C 109.5
C5 C8 H8A 109.5
C5 C8 H8B 109.5
H8A C8 H8B 109.5
C5 C8 H8C 109.5
H8A C8 H8C 109.5
H8B C8 H8C 109.5
C3 C9 H9A 109.5
C3 C9 H9B 109.5
H9A C9 H9B 109.5
C3 C9 H9C 109.5
H9A C9 H9C 109.5
H9B C9 H9C 109.5
C2 C10 H10A 109.5
C2 C10 H10B 109.5
H10A C10 H10B 109.5
C2 C10 H10C 109.5
H10A C10 H10C 109.5
H10B C10 H10C 109.5
C12 C11 C4 171.0(8)
C11 C12 C13 179.7(9)
C14 C13 C17 106.5(6)
C14 C13 C12 127.7(6)
C17 C13 C12 125.5(6)
C14 C13 Fe1 69.2(4)
C17 C13 Fe1 69.3(4)
C12 C13 Fe1 121.6(5)
C13 C14 C15 109.9(7)
C13 C14 Fe1 69.5(4)
C15 C14 Fe1 69.7(4)
C13 C14 H14 125.1
C15 C14 H14 125.1
Fe1 C14 H14 127.4
C16 C15 C14 106.8(7)
C16 C15 Fe1 70.4(5)
C14 C15 Fe1 68.3(4)
C16 C15 H15 126.6
C14 C15 H15 126.6
Fe1 C15 H15 126.3
C15 C16 C17 109.9(7)
C15 C16 Fe1 69.6(4)
C17 C16 Fe1 68.6(4)
C15 C16 H16 125.1
C17 C16 H16 125.1
Fe1 C16 H16 128.4
C16 C17 C13 106.9(7)
C16 C17 Fe1 69.6(4)
C13 C17 Fe1 68.4(4)
C16 C17 H17 126.5
C13 C17 H17 126.5
Fe1 C17 H17 127.0
C22 C18 C19 105.8(7)
C22 C18 Fe1 71.9(4)
C19 C18 Fe1 69.3(5)
C22 C18 H18 127.1
C19 C18 H18 127.1
Fe1 C18 H18 123.4
C20 C19 C18 105.2(6)
C20 C19 Fe1 69.0(4)
C18 C19 Fe1 68.0(5)
C20 C19 H19 127.4
C18 C19 H19 127.4
Fe1 C19 H19 127.1
C21 C20 C19 109.5(6)
C21 C20 Fe1 71.5(4)
C19 C20 Fe1 69.9(4)
C21 C20 H20 125.3
C19 C20 H20 125.3
Fe1 C20 H20 124.9
C20 C21 C22 109.7(7)
C20 C21 Fe1 69.6(4)
C22 C21 Fe1 71.3(4)
C20 C21 H21 125.2
C22 C21 H21 125.2
Fe1 C21 H21 125.6
C21 C22 C18 109.7(7)
C21 C22 Fe1 69.8(4)
C18 C22 Fe1 68.0(5)
C21 C22 H22 125.1
C18 C22 H22 125.1
Fe1 C22 H22 128.7
C28 C23 C24 118.1(4)
C28 C23 B1 120.9(4)
C24 C23 B1 120.9(4)
C25 C24 C23 120.1(4)
C25 C24 C32 118.5(4)
C23 C24 C32 121.4(4)
C24 C25 C26 120.0(4)
C24 C25 C31 120.7(5)
C26 C25 C31 119.2(4)
C27 C26 C25 121.3(4)
C27 C26 C33 118.1(4)
C25 C26 C33 120.5(4)
C28 C27 C26 118.0(5)
C28 C27 C30 121.8(5)
C26 C27 C30 120.2(4)
C27 C28 C23 122.4(4)
C27 C28 C29 116.9(4)
C23 C28 C29 120.7(4)
C28 C29 H29A 109.5
C28 C29 H29B 109.5
H29A C29 H29B 109.5
C28 C29 H29C 109.5
H29A C29 H29C 109.5
H29B C29 H29C 109.5
C27 C30 H30A 109.5
C27 C30 H30B 109.5
H30A C30 H30B 109.5
C27 C30 H30C 109.5
H30A C30 H30C 109.5
H30B C30 H30C 109.5
C25 C31 H31A 109.5
C25 C31 H31B 109.5
H31A C31 H31B 109.5
C25 C31 H31C 109.5
H31A C31 H31C 109.5
H31B C31 H31C 109.5
C24 C32 H32A 109.5
C24 C32 H32B 109.5
H32A C32 H32B 109.5
C24 C32 H32C 109.5
H32A C32 H32C 109.5
H32B C32 H32C 109.5
C34 C33 C26 177.3(6)
C33 C34 C35 175.6(6)
C34 C35 C36 126.4(5)
C34 C35 C39 125.6(5)
C36 C35 C39 107.9(5)
C34 C35 Fe2 123.7(4)
C36 C35 Fe2 69.8(3)
C39 C35 Fe2 68.7(3)
C35 C36 C37 107.5(5)
C35 C36 Fe2 69.9(3)
C37 C36 Fe2 69.2(3)
C35 C36 H36 126.3
C37 C36 H36 126.3
Fe2 C36 H36 126.3
C38 C37 C36 107.6(5)
C38 C37 Fe2 69.5(3)
C36 C37 Fe2 69.5(3)
C38 C37 H37 126.2
C36 C37 H37 126.2
Fe2 C37 H37 126.4
C39 C38 C37 109.7(5)
C39 C38 Fe2 70.0(3)
C37 C38 Fe2 70.1(3)
C39 C38 H38 125.2
C37 C38 H38 125.2
Fe2 C38 H38 126.4
C38 C39 C35 107.3(5)
C38 C39 Fe2 70.0(3)
C35 C39 Fe2 69.6(3)
C38 C39 H39 126.3
C35 C39 H39 126.3
Fe2 C39 H39 125.7
C41 C40 C44 107.6(6)
C41 C40 Fe2 69.4(3)
C44 C40 Fe2 68.8(3)
C41 C40 H40 126.2
C44 C40 H40 126.2
Fe2 C40 H40 127.1
C40 C41 C42 109.4(6)
C40 C41 Fe2 70.6(3)
C42 C41 Fe2 70.4(3)
C40 C41 H41 125.3
C42 C41 H41 125.3
Fe2 C41 H41 125.3
C43 C42 C41 107.1(5)
C43 C42 Fe2 69.4(3)
C41 C42 Fe2 68.7(3)
C43 C42 H42 126.5
C41 C42 H42 126.5
Fe2 C42 H42 127.0
C42 C43 C44 108.3(5)
C42 C43 Fe2 70.4(3)
C44 C43 Fe2 68.8(3)
C42 C43 H43 125.9
C44 C43 H43 125.9
Fe2 C43 H43 126.5
C40 C44 C43 107.7(6)
C40 C44 Fe2 70.3(3)
C43 C44 Fe2 70.0(3)
C40 C44 H44 126.2
C43 C44 H44 126.2
Fe2 C44 H44 125.1
C46 C45 C50 118.6(4)
C46 C45 B1 120.6(4)
C50 C45 B1 120.8(4)
C47 C46 C45 121.1(4)
C47 C46 C54 117.7(4)
C45 C46 C54 120.9(4)
C48 C47 C46 118.8(5)
C48 C47 C53 120.5(5)
C46 C47 C53 120.7(5)
C47 C48 C49 121.8(5)
C47 C48 C55 120.6(5)
C49 C48 C55 117.6(5)
C50 C49 C48 119.2(5)
C50 C49 C52 120.1(5)
C48 C49 C52 120.8(5)
C49 C50 C45 120.5(5)
C49 C50 C51 117.5(5)
C45 C50 C51 122.0(5)
C50 C51 H51A 109.5
C50 C51 H51B 109.5
H51A C51 H51B 109.5
C50 C51 H51C 109.5
H51A C51 H51C 109.5
H51B C51 H51C 109.5
C49 C52 H52A 109.5
C49 C52 H52B 109.5
H52A C52 H52B 109.5
C49 C52 H52C 109.5
H52A C52 H52C 109.5
H52B C52 H52C 109.5
C47 C53 H53A 109.5
C47 C53 H53B 109.5
H53A C53 H53B 109.5
C47 C53 H53C 109.5
H53A C53 H53C 109.5
H53B C53 H53C 109.5
C46 C54 H54A 109.5
C46 C54 H54B 109.5
H54A C54 H54B 109.5
C46 C54 H54C 109.5
H54A C54 H54C 109.5
H54B C54 H54C 109.5
C56 C55 C48 177.2(7)
C55 C56 C57 173.0(6)
C61 C57 C58 107.7(5)
C61 C57 C56 127.8(5)
C58 C57 C56 124.4(5)
C61 C57 Fe3 69.9(3)
C58 C57 Fe3 69.4(3)
C56 C57 Fe3 122.5(4)
C59 C58 C57 107.6(5)
C59 C58 Fe3 70.1(3)
C57 C58 Fe3 69.7(3)
C59 C58 H58 126.2
C57 C58 H58 126.2
Fe3 C58 H58 125.6
C60 C59 C58 108.2(5)
C60 C59 Fe3 70.6(3)
C58 C59 Fe3 69.5(3)
C60 C59 H59 125.9
C58 C59 H59 125.9
Fe3 C59 H59 125.6
C59 C60 C61 109.2(5)
C59 C60 Fe3 69.7(3)
C61 C60 Fe3 69.6(3)
C59 C60 H60 125.4
C61 C60 H60 125.4
Fe3 C60 H60 126.9
C60 C61 C57 107.3(5)
C60 C61 Fe3 70.3(4)
C57 C61 Fe3 69.5(3)
C60 C61 H61 126.4
C57 C61 H61 126.4
Fe3 C61 H61 125.5
C63 C62 C66 107.2(6)
C63 C62 Fe3 69.5(4)
C66 C62 Fe3 69.8(4)
C63 C62 H62 126.4
C66 C62 H62 126.4
Fe3 C62 H62 126.0
C62 C63 C64 106.0(7)
C62 C63 Fe3 70.5(4)
C64 C63 Fe3 69.0(4)
C62 C63 H63 127.0
C64 C63 H63 127.0
Fe3 C63 H63 125.1
C65 C64 C63 111.0(7)
C65 C64 Fe3 71.1(4)
C63 C64 Fe3 70.1(4)
C65 C64 H64 124.5
C63 C64 H64 124.5
Fe3 C64 H64 126.0
C64 C65 C66 106.6(7)
C64 C65 Fe3 70.0(5)
C66 C65 Fe3 70.4(4)
C64 C65 H65 126.7
C66 C65 H65 126.7
Fe3 C65 H65 124.6
C65 C66 C62 109.1(7)
C65 C66 Fe3 69.5(4)
C62 C66 Fe3 69.9(4)
C65 C66 H66 125.5
C62 C66 H66 125.5
Fe3 C66 H66 126.8
C68 C67 C72 118.9(4)
C68 C67 B2 121.0(4)
C72 C67 B2 120.1(4)
C69 C68 C67 120.9(5)
C69 C68 C76 117.1(4)
C67 C68 C76 121.8(4)
C68 C69 C70 119.9(5)
C68 C69 C75 121.6(5)
C70 C69 C75 118.5(4)
C71 C70 C69 120.1(4)
C71 C70 C77 119.7(5)
C69 C70 C77 120.2(5)
C72 C71 C70 119.6(5)
C72 C71 C74 120.7(5)
C70 C71 C74 119.7(4)
C71 C72 C67 120.6(4)
C71 C72 C73 116.7(5)
C67 C72 C73 122.7(5)
C72 C73 H73A 109.5
C72 C73 H73B 109.5
H73A C73 H73B 109.5
C72 C73 H73C 109.5
H73A C73 H73C 109.5
H73B C73 H73C 109.5
C71 C74 H74A 109.5
C71 C74 H74B 109.5
H74A C74 H74B 109.5
C71 C74 H74C 109.5
H74A C74 H74C 109.5
H74B C74 H74C 109.5
C69 C75 H75A 109.5
C69 C75 H75B 109.5
H75A C75 H75B 109.5
C69 C75 H75C 109.5
H75A C75 H75C 109.5
H75B C75 H75C 109.5
C68 C76 H76A 109.5
C68 C76 H76B 109.5
H76A C76 H76B 109.5
C68 C76 H76C 109.5
H76A C76 H76C 109.5
H76B C76 H76C 109.5
C78 C77 C70 175.8(6)
C77 C78 C79 174.1(7)
C80 C79 C83 107.1(5)
C80 C79 C78 124.1(5)
C83 C79 C78 128.6(5)
C80 C79 Fe4 69.8(3)
C83 C79 Fe4 69.4(3)
C78 C79 Fe4 122.5(4)
C79 C80 C81 108.4(5)
C79 C80 Fe4 69.3(3)
C81 C80 Fe4 70.1(3)
C79 C80 H80 125.8
C81 C80 H80 125.8
Fe4 C80 H80 126.3
C82 C81 C80 107.8(5)
C82 C81 Fe4 69.7(3)
C80 C81 Fe4 69.1(3)
C82 C81 H81 126.1
C80 C81 H81 126.1
Fe4 C81 H81 126.6
C81 C82 C83 108.9(5)
C81 C82 Fe4 70.4(3)
C83 C82 Fe4 69.2(3)
C81 C82 H82 125.6
C83 C82 H82 125.6
Fe4 C82 H82 126.5
C82 C83 C79 107.8(5)
C82 C83 Fe4 70.0(3)
C79 C83 Fe4 69.4(3)
C82 C83 H83 126.1
C79 C83 H83 126.1
Fe4 C83 H83 126.0
C88 C84 C85 108.8(7)
C88 C84 Fe4 70.2(4)
C85 C84 Fe4 69.9(4)
C88 C84 H84 125.6
C85 C84 H84 125.6
Fe4 C84 H84 125.9
C84 C85 C86 106.1(8)
C84 C85 Fe4 69.4(4)
C86 C85 Fe4 70.1(4)
C84 C85 H85 126.9
C86 C85 H85 126.9
Fe4 C85 H85 125.2
C87 C86 C85 109.0(7)
C87 C86 Fe4 69.1(4)
C85 C86 Fe4 69.2(4)
C87 C86 H86 125.5
C85 C86 H86 125.5
Fe4 C86 H86 127.8
C88 C87 C86 107.0(7)
C88 C87 Fe4 70.2(4)
C86 C87 Fe4 70.2(4)
C88 C87 H87 126.5
C86 C87 H87 126.5
Fe4 C87 H87 124.8
C87 C88 C84 108.9(8)
C87 C88 Fe4 69.8(3)
C84 C88 Fe4 69.4(4)
C87 C88 H88 125.5
C84 C88 H88 125.5
Fe4 C88 H88 126.8
C94 C89 C90 117.6(4)
C94 C89 B2 122.9(4)
C90 C89 B2 119.1(4)
C91 C90 C89 120.4(5)
C91 C90 C98 117.9(5)
C89 C90 C98 121.6(5)
C90 C91 C92 120.2(5)
C90 C91 C97 120.3(5)
C92 C91 C97 119.5(5)
C91 C92 C93 120.8(5)
C91 C92 C99 118.9(5)
C93 C92 C99 120.4(5)
C94 C93 C92 118.8(5)
C94 C93 C96 121.1(5)
C92 C93 C96 120.0(5)
C93 C94 C89 122.0(4)
C93 C94 C95 118.3(4)
C89 C94 C95 119.7(4)
C94 C95 H95A 109.5
C94 C95 H95B 109.5
H95A C95 H95B 109.5
C94 C95 H95C 109.5
H95A C95 H95C 109.5
H95B C95 H95C 109.5
C93 C96 H96A 109.5
C93 C96 H96B 109.5
H96A C96 H96B 109.5
C93 C96 H96C 109.5
H96A C96 H96C 109.5
H96B C96 H96C 109.5
C91 C97 H97A 109.5
C91 C97 H97B 109.5
H97A C97 H97B 109.5
C91 C97 H97C 109.5
H97A C97 H97C 109.5
H97B C97 H97C 109.5
C90 C98 H98A 109.5
C90 C98 H98B 109.5
H98A C98 H98B 109.5
C90 C98 H98C 109.5
H98A C98 H98C 109.5
H98B C98 H98C 109.5
C100 C99 C92 173.7(6)
C99 C100 C101 178.7(7)
C105 C101 C102 108.6(6)
C105 C101 C100 125.8(6)
C102 C101 C100 125.6(6)
C105 C101 Fe5 69.3(4)
C102 C101 Fe5 70.7(4)
C100 C101 Fe5 126.5(4)
C103 C102 C101 105.4(8)
C103 C102 Fe5 68.4(5)
C101 C102 Fe5 68.5(4)
C103 C102 H102 127.3
C101 C102 H102 127.3
Fe5 C102 H102 127.3
C104 C103 C102 110.4(7)
C104 C103 Fe5 69.9(5)
C102 C103 Fe5 71.2(4)
C104 C103 H103 124.8
C102 C103 H103 124.8
Fe5 C103 H103 125.7
C103 C104 C105 108.7(6)
C103 C104 Fe5 70.2(4)
C105 C104 Fe5 70.1(4)
C103 C104 H104 125.7
C105 C104 H104 125.7
Fe5 C104 H104 125.6
C104 C105 C101 106.9(7)
C104 C105 Fe5 69.5(4)
C101 C105 Fe5 69.5(4)
C104 C105 H105 126.5
C101 C105 H105 126.5
Fe5 C105 H105 126.0
C107 C106 C110 106.9(8)
C107 C106 Fe5 71.0(4)
C110 C106 Fe5 68.8(6)
C107 C106 H106 126.5
C110 C106 H106 126.5
Fe5 C106 H106 125.3
C106 C107 C108 108.6(8)
C106 C107 Fe5 69.6(5)
C108 C107 Fe5 70.3(3)
C106 C107 H107 125.7
C108 C107 H107 125.7
Fe5 C107 H107 126.0
C109 C108 C107 107.5(7)
C109 C108 Fe5 70.3(4)
C107 C108 Fe5 69.0(4)
C109 C108 H108 126.2
C107 C108 H108 126.2
Fe5 C108 H108 126.0
C110 C109 C108 109.8(9)
C110 C109 Fe5 69.4(5)
C108 C109 Fe5 70.0(4)
C110 C109 H109 125.1
C108 C109 H109 125.1
Fe5 C109 H109 127.1
C109 C110 C106 107.1(8)
C109 C110 Fe5 71.8(5)
C106 C110 Fe5 68.4(5)
C109 C110 H110 126.4
C106 C110 H110 126.4
Fe5 C110 H110 124.9
C116 C111 C112 118.1(4)
C116 C111 B2 120.8(4)
C112 C111 B2 121.1(4)
C113 C112 C111 121.3(4)
C113 C112 C120 117.1(4)
C111 C112 C120 121.5(4)
C114 C113 C112 118.6(4)
C114 C113 C119 121.0(4)
C112 C113 C119 120.3(4)
C113 C114 C115 121.4(4)
C113 C114 C121 119.9(4)
C115 C114 C121 118.7(4)
C116 C115 C114 119.6(5)
C116 C115 C118 121.2(4)
C114 C115 C118 119.2(4)
C115 C116 C111 121.0(5)
C115 C116 C117 118.0(5)
C111 C116 C117 120.7(4)
C116 C117 H11A 109.5
C116 C117 H11B 109.5
H11A C117 H11B 109.5
C116 C117 H11C 109.5
H11A C117 H11C 109.5
H11B C117 H11C 109.5
C115 C118 H11D 109.5
C115 C118 H11E 109.5
H11D C118 H11E 109.5
C115 C118 H11F 109.5
H11D C118 H11F 109.5
H11E C118 H11F 109.5
C113 C119 H11G 109.5
C113 C119 H11H 109.5
H11G C119 H11H 109.5
C113 C119 H11I 109.5
H11G C119 H11I 109.5
H11H C119 H11I 109.5
C112 C120 H12A 109.5
C112 C120 H12B 109.5
H12A C120 H12B 109.5
C112 C120 H12C 109.5
H12A C120 H12C 109.5
H12B C120 H12C 109.5
C122 C121 C114 173.0(5)
C121 C122 C123 178.2(6)
C122 C123 C124 126.3(5)
C122 C123 C127 126.7(4)
C124 C123 C127 107.0(4)
C122 C123 Fe6 126.8(3)
C124 C123 Fe6 70.0(3)
C127 C123 Fe6 69.0(3)
C125 C124 C123 108.1(5)
C125 C124 Fe6 70.9(3)
C123 C124 Fe6 68.7(3)
C125 C124 H124 125.9
C123 C124 H124 125.9
Fe6 C124 H124 126.0
C126 C125 C124 108.8(5)
C126 C125 Fe6 68.8(3)
C124 C125 Fe6 69.1(3)
C126 C125 H125 125.6
C124 C125 H125 125.6
Fe6 C125 H125 128.1
C125 C126 C127 109.5(5)
C125 C126 Fe6 71.3(3)
C127 C126 Fe6 69.3(3)
C125 C126 H126 125.3
C127 C126 H126 125.3
Fe6 C126 H126 125.7
C126 C127 C123 106.6(4)
C126 C127 Fe6 69.9(3)
C123 C127 Fe6 68.9(3)
C126 C127 H127 126.7
C123 C127 H127 126.7
Fe6 C127 H127 126.1
C129 C128 C132 105.6(6)
C129 C128 Fe6 69.1(3)
C132 C128 Fe6 70.7(3)
C129 C128 H128 127.2
C132 C128 H128 127.2
Fe6 C128 H128 124.7
C130 C129 C128 109.3(6)
C130 C129 Fe6 70.9(4)
C128 C129 Fe6 70.1(3)
C130 C129 H129 125.3
C128 C129 H129 125.3
Fe6 C129 H129 125.3
C131 C130 C129 108.9(6)
C131 C130 Fe6 71.2(4)
C129 C130 Fe6 69.5(4)
C131 C130 H130 125.6
C129 C130 H130 125.6
Fe6 C130 H130 125.3
C130 C131 C132 108.7(6)
C130 C131 Fe6 69.9(3)
C132 C131 Fe6 70.2(3)
C130 C131 H131 125.7
C132 C131 H131 125.7
Fe6 C131 H131 125.8
C131 C132 C128 107.5(5)
C131 C132 Fe6 69.7(3)
C128 C132 Fe6 68.7(3)
C131 C132 H132 126.2
C128 C132 H132 126.2
Fe6 C132 H132 126.9
C45 B1 C23 121.9(4)
C45 B1 C1 121.5(4)
C23 B1 C1 116.6(4)
C89 B2 C67 120.2(5)
C89 B2 C111 118.9(4)
C67 B2 C111 120.9(5)

loop_
_geom_bond_atom_site_label_1
_geom_bond_atom_site_label_2
_geom_bond_distance
Fe1 C14 1.994(8)
Fe1 C13 1.997(6)
Fe1 C17 2.009(7)
Fe1 C15 2.012(8)
Fe1 C18 2.019(8)
Fe1 C16 2.023(7)
Fe1 C20 2.026(6)
Fe1 C19 2.037(8)
Fe1 C21 2.051(7)
Fe1 C22 2.069(8)
Fe2 C44 2.021(6)
Fe2 C41 2.026(6)
Fe2 C38 2.033(5)
Fe2 C39 2.034(5)
Fe2 C43 2.037(6)
Fe2 C40 2.041(5)
Fe2 C37 2.041(6)
Fe2 C36 2.045(5)
Fe2 C35 2.046(5)
Fe2 C42 2.049(5)
Fe3 C64 2.020(7)
Fe3 C65 2.034(7)
Fe3 C63 2.035(6)
Fe3 C58 2.036(5)
Fe3 C57 2.040(6)
Fe3 C59 2.044(5)
Fe3 C61 2.045(7)
Fe3 C66 2.046(7)
Fe3 C62 2.048(6)
Fe3 C60 2.055(6)
Fe4 C83 2.028(6)
Fe4 C79 2.028(5)
Fe4 C84 2.031(6)
Fe4 C80 2.034(5)
Fe4 C87 2.035(6)
Fe4 C85 2.038(7)
Fe4 C82 2.038(6)
Fe4 C88 2.040(6)
Fe4 C81 2.047(5)
Fe4 C86 2.050(7)
Fe5 C106 2.021(9)
Fe5 C110 2.026(8)
Fe5 C104 2.034(6)
Fe5 C103 2.038(8)
Fe5 C107 2.038(6)
Fe5 C105 2.042(7)
Fe5 C101 2.044(5)
Fe5 C108 2.054(6)
Fe5 C109 2.057(7)
Fe5 C102 2.074(7)
Fe6 C129 2.011(6)
Fe6 C128 2.025(6)
Fe6 C123 2.025(4)
Fe6 C130 2.027(6)
Fe6 C127 2.028(5)
Fe6 C126 2.035(5)
Fe6 C124 2.043(5)
Fe6 C131 2.044(6)
Fe6 C132 2.051(5)
Fe6 C125 2.067(5)
C1 C2 1.407(6)
C1 C6 1.416(7)
C1 B1 1.593(7)
C2 C3 1.396(7)
C2 C10 1.517(7)
C3 C4 1.400(7)
C3 C9 1.524(7)
C4 C5 1.390(7)
C4 C11 1.431(8)
C5 C6 1.385(7)
C5 C8 1.506(7)
C6 C7 1.525(7)
C7 H7A 0.9800
C7 H7B 0.9800
C7 H7C 0.9800
C8 H8A 0.9800
C8 H8B 0.9800
C8 H8C 0.9800
C9 H9A 0.9800
C9 H9B 0.9800
C9 H9C 0.9800
C10 H10A 0.9800
C10 H10B 0.9800
C10 H10C 0.9800
C11 C12 1.216(9)
C12 C13 1.451(10)
C13 C14 1.408(9)
C13 C17 1.445(9)
C14 C15 1.437(10)
C14 H14 0.9500
C15 C16 1.380(10)
C15 H15 0.9500
C16 C17 1.438(10)
C16 H16 0.9500
C17 H17 0.9500
C18 C22 1.403(9)
C18 C19 1.476(10)
C18 H18 0.9500
C19 C20 1.427(10)
C19 H19 0.9500
C20 C21 1.358(9)
C20 H20 0.9500
C21 C22 1.373(9)
C21 H21 0.9500
C22 H22 0.9500
C23 C28 1.406(7)
C23 C24 1.434(6)
C23 B1 1.589(7)
C24 C25 1.383(7)
C24 C32 1.510(7)
C25 C26 1.413(7)
C25 C31 1.526(7)
C26 C27 1.401(7)
C26 C33 1.439(7)
C27 C28 1.396(7)
C27 C30 1.504(7)
C28 C29 1.521(7)
C29 H29A 0.9800
C29 H29B 0.9800
C29 H29C 0.9800
C30 H30A 0.9800
C30 H30B 0.9800
C30 H30C 0.9800
C31 H31A 0.9800
C31 H31B 0.9800
C31 H31C 0.9800
C32 H32A 0.9800
C32 H32B 0.9800
C32 H32C 0.9800
C33 C34 1.221(7)
C34 C35 1.410(7)
C35 C36 1.411(7)
C35 C39 1.452(7)
C36 C37 1.442(8)
C36 H36 0.9500
C37 C38 1.410(8)
C37 H37 0.9500
C38 C39 1.393(8)
C38 H38 0.9500
C39 H39 0.9500
C40 C41 1.391(8)
C40 C44 1.421(8)
C40 H40 0.9500
C41 C42 1.424(9)
C41 H41 0.9500
C42 C43 1.404(9)
C42 H42 0.9500
C43 C44 1.426(8)
C43 H43 0.9500
C44 H44 0.9500
C45 C46 1.415(7)
C45 C50 1.418(7)
C45 B1 1.583(7)
C46 C47 1.402(7)
C46 C54 1.517(7)
C47 C48 1.383(7)
C47 C53 1.499(7)
C48 C49 1.412(7)
C48 C55 1.465(7)
C49 C50 1.393(7)
C49 C52 1.518(7)
C50 C51 1.489(7)
C51 H51A 0.9800
C51 H51B 0.9800
C51 H51C 0.9800
C52 H52A 0.9800
C52 H52B 0.9800
C52 H52C 0.9800
C53 H53A 0.9800
C53 H53B 0.9800
C53 H53C 0.9800
C54 H54A 0.9800
C54 H54B 0.9800
C54 H54C 0.9800
C55 C56 1.172(7)
C56 C57 1.446(7)
C57 C61 1.419(8)
C57 C58 1.424(7)
C58 C59 1.410(7)
C58 H58 0.9500
C59 C60 1.392(8)
C59 H59 0.9500
C60 C61 1.408(8)
C60 H60 0.9500
C61 H61 0.9500
C62 C63 1.397(10)
C62 C66 1.411(9)
C62 H62 0.9500
C63 C64 1.418(9)
C63 H63 0.9500
C64 C65 1.353(11)
C64 H64 0.9500
C65 C66 1.400(9)
C65 H65 0.9500
C66 H66 0.9500
C67 C68 1.406(7)
C67 C72 1.417(6)
C67 B2 1.589(7)
C68 C69 1.386(7)
C68 C76 1.497(7)
C69 C70 1.414(7)
C69 C75 1.520(7)
C70 C71 1.403(7)
C70 C77 1.421(7)
C71 C72 1.397(7)
C71 C74 1.521(7)
C72 C73 1.516(7)
C73 H73A 0.9800
C73 H73B 0.9800
C73 H73C 0.9800
C74 H74A 0.9800
C74 H74B 0.9800
C74 H74C 0.9800
C75 H75A 0.9800
C75 H75B 0.9800
C75 H75C 0.9800
C76 H76A 0.9800
C76 H76B 0.9800
C76 H76C 0.9800
C77 C78 1.196(7)
C78 C79 1.437(7)
C79 C80 1.419(7)
C79 C83 1.425(7)
C80 C81 1.421(7)
C80 H80 0.9500
C81 C82 1.396(7)
C81 H81 0.9500
C82 C83 1.417(8)
C82 H82 0.9500
C83 H83 0.9500
C84 C88 1.406(10)
C84 C85 1.415(10)
C84 H84 0.9500
C85 C86 1.423(10)
C85 H85 0.9500
C86 C87 1.420(11)
C86 H86 0.9500
C87 C88 1.396(9)
C87 H87 0.9500
C88 H88 0.9500
C89 C94 1.428(7)
C89 C90 1.442(7)
C89 B2 1.568(8)
C90 C91 1.401(7)
C90 C98 1.517(7)
C91 C92 1.404(7)
C91 C97 1.519(7)
C92 C93 1.421(7)
C92 C99 1.427(7)
C93 C94 1.396(7)
C93 C96 1.504(7)
C94 C95 1.498(6)
C95 H95A 0.9800
C95 H95B 0.9800
C95 H95C 0.9800
C96 H96A 0.9800
C96 H96B 0.9800
C96 H96C 0.9800
C97 H97A 0.9800
C97 H97B 0.9800
C97 H97C 0.9800
C98 H98A 0.9800
C98 H98B 0.9800
C98 H98C 0.9800
C99 C100 1.199(7)
C100 C101 1.448(7)
C101 C105 1.437(8)
C101 C102 1.437(9)
C102 C103 1.420(10)
C102 H102 0.9500
C103 C104 1.389(12)
C103 H103 0.9500
C104 C105 1.408(11)
C104 H104 0.9500
C105 H105 0.9500
C106 C107 1.369(12)
C106 C110 1.476(15)
C106 H106 0.9500
C107 C108 1.423(9)
C107 H107 0.9500
C108 C109 1.397(8)
C108 H108 0.9500
C109 C110 1.357(14)
C109 H109 0.9500
C110 H110 0.9500
C111 C116 1.418(7)
C111 C112 1.420(7)
C111 B2 1.597(8)
C112 C113 1.414(7)
C112 C120 1.519(7)
C113 C114 1.383(7)
C113 C119 1.487(7)
C114 C115 1.417(7)
C114 C121 1.445(7)
C115 C116 1.385(7)
C115 C118 1.512(7)
C116 C117 1.528(7)
C117 H11A 0.9800
C117 H11B 0.9800
C117 H11C 0.9800
C118 H11D 0.9800
C118 H11E 0.9800
C118 H11F 0.9800
C119 H11G 0.9800
C119 H11H 0.9800
C119 H11I 0.9800
C120 H12A 0.9800
C120 H12B 0.9800
C120 H12C 0.9800
C121 C122 1.201(7)
C122 C123 1.418(7)
C123 C124 1.435(6)
C123 C127 1.456(7)
C124 C125 1.405(7)
C124 H124 0.9500
C125 C126 1.400(7)
C125 H125 0.9500
C126 C127 1.415(7)
C126 H126 0.9500
C127 H127 0.9500
C128 C129 1.408(9)
C128 C132 1.414(9)
C128 H128 0.9500
C129 C130 1.368(9)
C129 H129 0.9500
C130 C131 1.356(9)
C130 H130 0.9500
C131 C132 1.404(8)
C131 H131 0.9500
C132 H132 0.9500

loop_
_geom_torsion_atom_site_label_1
_geom_torsion_atom_site_label_2
_geom_torsion_atom_site_label_3
_geom_torsion_atom_site_label_4
_geom_torsion
C6 C1 C2 C3 -2.6(7)
B1 C1 C2 C3 173.7(4)
C6 C1 C2 C10 -178.7(5)
B1 C1 C2 C10 -2.4(7)
C1 C2 C3 C4 5.1(7)
C10 C2 C3 C4 -178.5(5)
C1 C2 C3 C9 -176.4(5)
C10 C2 C3 C9 -0.1(7)
C2 C3 C4 C5 -4.2(8)
C9 C3 C4 C5 177.3(5)
C2 C3 C4 C11 167.9(5)
C9 C3 C4 C11 -10.5(8)
C3 C4 C5 C6 0.7(8)
C11 C4 C5 C6 -171.5(6)
C3 C4 C5 C8 178.7(5)
C11 C4 C5 C8 6.5(9)
C4 C5 C6 C1 1.9(8)
C8 C5 C6 C1 -176.1(5)
C4 C5 C6 C7 177.8(5)
C8 C5 C6 C7 -0.2(8)
C2 C1 C6 C5 -1.0(7)
B1 C1 C6 C5 -177.2(5)
C2 C1 C6 C7 -176.7(5)
B1 C1 C6 C7 7.0(7)
C5 C4 C11 C12 76(5)
C3 C4 C11 C12 -96(5)
C4 C11 C12 C13 -31(100)
C11 C12 C13 C14 -57(100)
C11 C12 C13 C17 130(100)
C11 C12 C13 Fe1 -144(100)
C17 Fe1 C13 C14 117.9(7)
C15 Fe1 C13 C14 37.1(5)
C18 Fe1 C13 C14 -150.6(5)
C16 Fe1 C13 C14 79.6(5)
C20 Fe1 C13 C14 -70.4(6)
C19 Fe1 C13 C14 -105.7(5)
C21 Fe1 C13 C14 -84(3)
C22 Fe1 C13 C14 179.3(5)
C14 Fe1 C13 C17 -117.9(7)
C15 Fe1 C13 C17 -80.8(5)
C18 Fe1 C13 C17 91.5(5)
C16 Fe1 C13 C17 -38.3(5)
C20 Fe1 C13 C17 171.8(5)
C19 Fe1 C13 C17 136.4(5)
C21 Fe1 C13 C17 158(2)
C22 Fe1 C13 C17 61.4(7)
C14 Fe1 C13 C12 122.3(7)
C17 Fe1 C13 C12 -119.8(7)
C15 Fe1 C13 C12 159.4(6)
C18 Fe1 C13 C12 -28.3(6)
C16 Fe1 C13 C12 -158.2(6)
C20 Fe1 C13 C12 51.9(7)
C19 Fe1 C13 C12 16.6(6)
C21 Fe1 C13 C12 38(3)
C22 Fe1 C13 C12 -58.4(7)
C17 C13 C14 C15 1.6(8)
C12 C13 C14 C15 -172.5(7)
Fe1 C13 C14 C15 -58.0(5)
C17 C13 C14 Fe1 59.6(5)
C12 C13 C14 Fe1 -114.5(8)
C17 Fe1 C14 C13 -39.4(4)
C15 Fe1 C14 C13 -121.7(6)
C18 Fe1 C14 C13 49.6(7)
C16 Fe1 C14 C13 -84.2(5)
C20 Fe1 C14 C13 133.9(4)
C19 Fe1 C14 C13 89.4(5)
C21 Fe1 C14 C13 170.3(5)
C22 Fe1 C14 C13 -173(5)
C13 Fe1 C14 C15 121.7(6)
C17 Fe1 C14 C15 82.3(5)
C18 Fe1 C14 C15 171.3(5)
C16 Fe1 C14 C15 37.5(4)
C20 Fe1 C14 C15 -104.4(5)
C19 Fe1 C14 C15 -148.9(5)
C21 Fe1 C14 C15 -68.0(6)
C22 Fe1 C14 C15 -52(5)
C13 C14 C15 C16 -2.3(8)
Fe1 C14 C15 C16 -60.2(5)
C13 C14 C15 Fe1 57.9(5)
C14 Fe1 C15 C16 118.2(6)
C13 Fe1 C15 C16 81.8(5)
C17 Fe1 C15 C16 36.8(4)
C18 Fe1 C15 C16 -15(3)
C20 Fe1 C15 C16 -146.9(5)
C19 Fe1 C15 C16 173.4(5)
C21 Fe1 C15 C16 -104.3(5)
C22 Fe1 C15 C16 -65.8(6)
C13 Fe1 C15 C14 -36.4(4)
C17 Fe1 C15 C14 -81.4(4)
C18 Fe1 C15 C14 -133(2)
C16 Fe1 C15 C14 -118.2(6)
C20 Fe1 C15 C14 94.9(5)
C19 Fe1 C15 C14 55.2(7)
C21 Fe1 C15 C14 137.5(4)
C22 Fe1 C15 C14 175.9(4)
C14 C15 C16 C17 2.0(8)
Fe1 C15 C16 C17 -56.8(5)
C14 C15 C16 Fe1 58.8(5)
C14 Fe1 C16 C15 -39.3(4)
C13 Fe1 C16 C15 -83.6(5)
C17 Fe1 C16 C15 -122.3(7)
C18 Fe1 C16 C15 177.5(4)
C20 Fe1 C16 C15 58.5(7)
C19 Fe1 C16 C15 -141(3)
C21 Fe1 C16 C15 94.4(5)
C22 Fe1 C16 C15 136.8(4)
C14 Fe1 C16 C17 83.0(5)
C13 Fe1 C16 C17 38.8(4)
C15 Fe1 C16 C17 122.3(7)
C18 Fe1 C16 C17 -60.2(6)
C20 Fe1 C16 C17 -179.2(5)
C19 Fe1 C16 C17 -19(3)
C21 Fe1 C16 C17 -143.3(4)
C22 Fe1 C16 C17 -100.9(5)
C15 C16 C17 C13 -1.1(9)
Fe1 C16 C17 C13 -58.4(5)
C15 C16 C17 Fe1 57.3(5)
C14 C13 C17 C16 -0.3(8)
C12 C13 C17 C16 174.0(6)
Fe1 C13 C17 C16 59.2(5)
C14 C13 C17 Fe1 -59.5(5)
C12 C13 C17 Fe1 114.8(7)
C14 Fe1 C17 C16 -80.3(5)
C13 Fe1 C17 C16 -118.8(7)
C15 Fe1 C17 C16 -35.3(5)
C18 Fe1 C17 C16 138.8(5)
C20 Fe1 C17 C16 176(3)
C19 Fe1 C17 C16 177.4(5)
C21 Fe1 C17 C16 65.4(7)
C22 Fe1 C17 C16 96.9(5)
C14 Fe1 C17 C13 38.5(4)
C15 Fe1 C17 C13 83.5(5)
C18 Fe1 C17 C13 -102.4(5)
C16 Fe1 C17 C13 118.8(7)
C20 Fe1 C17 C13 -65(3)
C19 Fe1 C17 C13 -63.8(6)
C21 Fe1 C17 C13 -175.8(5)
C22 Fe1 C17 C13 -144.3(4)
C14 Fe1 C18 C22 176.2(5)
C13 Fe1 C18 C22 -151.6(4)
C17 Fe1 C18 C22 -107.3(5)
C15 Fe1 C18 C22 -57(3)
C16 Fe1 C18 C22 -70.5(6)
C20 Fe1 C18 C22 76.8(5)
C19 Fe1 C18 C22 115.5(7)
C21 Fe1 C18 C22 34.9(4)
C14 Fe1 C18 C19 60.7(7)
C13 Fe1 C18 C19 93.0(5)
C17 Fe1 C18 C19 137.2(5)
C15 Fe1 C18 C19 -173(2)
C16 Fe1 C18 C19 174.1(5)
C20 Fe1 C18 C19 -38.6(5)
C21 Fe1 C18 C19 -80.5(5)
C22 Fe1 C18 C19 -115.5(7)
C22 C18 C19 C20 -3.7(9)
Fe1 C18 C19 C20 59.4(5)
C22 C18 C19 Fe1 -63.1(6)
C14 Fe1 C19 C20 97.8(5)
C13 Fe1 C19 C20 141.3(4)
C17 Fe1 C19 C20 -179.7(4)
C15 Fe1 C19 C20 61.3(7)
C18 Fe1 C19 C20 -117.2(7)
C16 Fe1 C19 C20 -163(3)
C21 Fe1 C19 C20 -36.1(4)
C22 Fe1 C19 C20 -78.3(5)
C14 Fe1 C19 C18 -145.0(5)
C13 Fe1 C19 C18 -101.5(5)
C17 Fe1 C19 C18 -62.5(6)
C15 Fe1 C19 C18 178.4(5)
C16 Fe1 C19 C18 -46(3)
C20 Fe1 C19 C18 117.2(7)
C21 Fe1 C19 C18 81.1(5)
C22 Fe1 C19 C18 38.9(4)
C18 C19 C20 C21 2.1(9)
Fe1 C19 C20 C21 60.8(5)
C18 C19 C20 Fe1 -58.7(6)
C14 Fe1 C20 C21 140.5(4)
C13 Fe1 C20 C21 -177.5(5)
C17 Fe1 C20 C21 -118(3)
C15 Fe1 C20 C21 94.5(5)
C18 Fe1 C20 C21 -79.7(5)
C16 Fe1 C20 C21 57.2(7)
C19 Fe1 C20 C21 -119.8(6)
C22 Fe1 C20 C21 -36.4(4)
C14 Fe1 C20 C19 -99.7(5)
C13 Fe1 C20 C19 -57.7(6)
C17 Fe1 C20 C19 2(3)
C15 Fe1 C20 C19 -145.7(5)
C18 Fe1 C20 C19 40.1(5)
C16 Fe1 C20 C19 177.0(6)
C21 Fe1 C20 C19 119.8(6)
C22 Fe1 C20 C19 83.4(5)
C19 C20 C21 C22 0.4(9)
Fe1 C20 C21 C22 60.2(5)
C19 C20 C21 Fe1 -59.8(5)
C14 Fe1 C21 C20 -61.2(6)
C13 Fe1 C21 C20 16(3)
C17 Fe1 C21 C20 170.4(5)
C15 Fe1 C21 C20 -103.4(5)
C18 Fe1 C21 C20 84.4(5)
C16 Fe1 C21 C20 -147.3(5)
C19 Fe1 C21 C20 38.1(4)
C22 Fe1 C21 C20 120.4(6)
C14 Fe1 C21 C22 178.4(5)
C13 Fe1 C21 C22 -105(2)
C17 Fe1 C21 C22 50.0(7)
C15 Fe1 C21 C22 136.2(5)
C18 Fe1 C21 C22 -36.0(4)
C16 Fe1 C21 C22 92.4(5)
C20 Fe1 C21 C22 -120.4(6)
C19 Fe1 C21 C22 -82.3(5)
C20 C21 C22 C18 -2.9(9)
Fe1 C21 C22 C18 56.2(6)
C20 C21 C22 Fe1 -59.1(5)
C19 C18 C22 C21 4.1(9)
Fe1 C18 C22 C21 -57.3(5)
C19 C18 C22 Fe1 61.4(6)
C14 Fe1 C22 C21 -18(5)
C13 Fe1 C22 C21 169.6(5)
C17 Fe1 C22 C21 -150.5(5)
C15 Fe1 C22 C21 -66.3(6)
C18 Fe1 C22 C21 122.4(7)
C16 Fe1 C22 C21 -105.3(5)
C20 Fe1 C22 C21 36.4(4)
C19 Fe1 C22 C21 81.2(5)
C14 Fe1 C22 C18 -140(5)
C13 Fe1 C22 C18 47.1(7)
C17 Fe1 C22 C18 87.0(5)
C15 Fe1 C22 C18 171.3(5)
C16 Fe1 C22 C18 132.2(5)
C20 Fe1 C22 C18 -86.1(5)
C19 Fe1 C22 C18 -41.3(5)
C21 Fe1 C22 C18 -122.4(7)
C28 C23 C24 C25 0.1(7)
B1 C23 C24 C25 177.4(4)
C28 C23 C24 C32 -179.3(4)
B1 C23 C24 C32 -2.0(7)
C23 C24 C25 C26 -1.1(7)
C32 C24 C25 C26 178.3(4)
C23 C24 C25 C31 -177.0(5)
C32 C24 C25 C31 2.5(7)
C24 C25 C26 C27 -0.2(7)
C31 C25 C26 C27 175.8(4)
C24 C25 C26 C33 177.7(4)
C31 C25 C26 C33 -6.3(7)
C25 C26 C27 C28 2.4(7)
C33 C26 C27 C28 -175.5(4)
C25 C26 C27 C30 179.9(5)
C33 C26 C27 C30 2.0(7)
C26 C27 C28 C23 -3.5(7)
C30 C27 C28 C23 179.0(5)
C26 C27 C28 C29 176.0(4)
C30 C27 C28 C29 -1.5(7)
C24 C23 C28 C27 2.3(7)
B1 C23 C28 C27 -175.1(4)
C24 C23 C28 C29 -177.2(4)
B1 C23 C28 C29 5.5(7)
C27 C26 C33 C34 36(13)
C25 C26 C33 C34 -141(13)
C26 C33 C34 C35 -30(18)
C33 C34 C35 C36 -79(8)
C33 C34 C35 C39 106(7)
C33 C34 C35 Fe2 -167(7)
C44 Fe2 C35 C34 -49.0(5)
C41 Fe2 C35 C34 32.2(5)
C38 Fe2 C35 C34 -156.9(5)
C39 Fe2 C35 C34 -119.4(6)
C43 Fe2 C35 C34 -71.5(12)
C40 Fe2 C35 C34 -9.4(5)
C37 Fe2 C35 C34 159.4(5)
C36 Fe2 C35 C34 121.0(6)
C42 Fe2 C35 C34 64.3(7)
C44 Fe2 C35 C36 -169.9(3)
C41 Fe2 C35 C36 -88.8(4)
C38 Fe2 C35 C36 82.1(4)
C39 Fe2 C35 C36 119.7(5)
C43 Fe2 C35 C36 167.5(9)
C40 Fe2 C35 C36 -130.4(4)
C37 Fe2 C35 C36 38.4(4)
C42 Fe2 C35 C36 -56.7(6)
C44 Fe2 C35 C39 70.4(4)
C41 Fe2 C35 C39 151.5(3)
C38 Fe2 C35 C39 -37.6(3)
C43 Fe2 C35 C39 47.8(11)
C40 Fe2 C35 C39 110.0(3)
C37 Fe2 C35 C39 -81.2(3)
C36 Fe2 C35 C39 -119.7(5)
C42 Fe2 C35 C39 -176.4(4)
C34 C35 C36 C37 -176.8(5)
C39 C35 C36 C37 -0.9(6)
Fe2 C35 C36 C37 -59.2(4)
C34 C35 C36 Fe2 -117.6(5)
C39 C35 C36 Fe2 58.3(4)
C44 Fe2 C36 C35 33.7(11)
C41 Fe2 C36 C35 108.1(4)
C38 Fe2 C36 C35 -81.2(4)
C39 Fe2 C36 C35 -38.2(3)
C43 Fe2 C36 C35 -174.0(5)
C40 Fe2 C36 C35 67.7(4)
C37 Fe2 C36 C35 -118.8(5)
C42 Fe2 C36 C35 151.6(3)
C44 Fe2 C36 C37 152.6(9)
C41 Fe2 C36 C37 -133.0(4)
C38 Fe2 C36 C37 37.6(3)
C39 Fe2 C36 C37 80.6(4)
C43 Fe2 C36 C37 -55.1(7)
C40 Fe2 C36 C37 -173.4(3)
C35 Fe2 C36 C37 118.8(5)
C42 Fe2 C36 C37 -89.6(4)
C35 C36 C37 C38 0.3(6)
Fe2 C36 C37 C38 -59.2(4)
C35 C36 C37 Fe2 59.6(4)
C44 Fe2 C37 C38 -47.2(6)
C41 Fe2 C37 C38 -172.8(4)
C39 Fe2 C37 C38 36.4(3)
C43 Fe2 C37 C38 -87.0(4)
C40 Fe2 C37 C38 144.6(10)
C36 Fe2 C37 C38 119.0(5)
C35 Fe2 C37 C38 81.4(4)
C42 Fe2 C37 C38 -130.7(4)
C44 Fe2 C37 C36 -166.2(5)
C41 Fe2 C37 C36 68.3(5)
C38 Fe2 C37 C36 -119.0(5)
C39 Fe2 C37 C36 -82.5(4)
C43 Fe2 C37 C36 154.1(3)
C40 Fe2 C37 C36 25.6(12)
C35 Fe2 C37 C36 -37.6(3)
C42 Fe2 C37 C36 110.3(4)
C36 C37 C38 C39 0.4(7)
Fe2 C37 C38 C39 -58.9(4)
C36 C37 C38 Fe2 59.3(4)
C44 Fe2 C38 C39 -82.6(4)
C41 Fe2 C38 C39 156.6(14)
C43 Fe2 C38 C39 -127.1(4)
C40 Fe2 C38 C39 -45.6(6)
C37 Fe2 C38 C39 120.9(5)
C36 Fe2 C38 C39 82.6(4)
C35 Fe2 C38 C39 39.1(3)
C42 Fe2 C38 C39 -167.1(4)
C44 Fe2 C38 C37 156.5(3)
C41 Fe2 C38 C37 35.7(17)
C39 Fe2 C38 C37 -120.9(5)
C43 Fe2 C38 C37 112.0(4)
C40 Fe2 C38 C37 -166.5(4)
C36 Fe2 C38 C37 -38.3(3)
C35 Fe2 C38 C37 -81.8(3)
C42 Fe2 C38 C37 72.0(4)
C37 C38 C39 C35 -0.9(6)
Fe2 C38 C39 C35 -59.8(4)
C37 C38 C39 Fe2 59.0(4)
C34 C35 C39 C38 177.1(5)
C36 C35 C39 C38 1.1(6)
Fe2 C35 C39 C38 60.1(4)
C34 C35 C39 Fe2 117.0(5)
C36 C35 C39 Fe2 -59.0(4)
C44 Fe2 C39 C38 113.1(4)
C41 Fe2 C39 C38 -173.0(4)
C43 Fe2 C39 C38 74.1(4)
C40 Fe2 C39 C38 155.9(4)
C37 Fe2 C39 C38 -36.8(3)
C36 Fe2 C39 C38 -81.3(4)
C35 Fe2 C39 C38 -118.3(5)
C42 Fe2 C39 C38 53.1(13)
C44 Fe2 C39 C35 -128.6(3)
C41 Fe2 C39 C35 -54.7(6)
C38 Fe2 C39 C35 118.3(5)
C43 Fe2 C39 C35 -167.6(3)
C40 Fe2 C39 C35 -85.8(3)
C37 Fe2 C39 C35 81.5(3)
C36 Fe2 C39 C35 37.0(3)
C42 Fe2 C39 C35 171.3(11)
C44 Fe2 C40 C41 -119.4(5)
C38 Fe2 C40 C41 -174.6(4)
C39 Fe2 C40 C41 155.0(4)
C43 Fe2 C40 C41 -81.0(4)
C37 Fe2 C40 C41 51.9(12)
C36 Fe2 C40 C41 73.0(4)
C35 Fe2 C40 C41 111.5(4)
C42 Fe2 C40 C41 -37.6(4)
C41 Fe2 C40 C44 119.4(5)
C38 Fe2 C40 C44 -55.1(6)
C39 Fe2 C40 C44 -85.6(4)
C43 Fe2 C40 C44 38.5(4)
C37 Fe2 C40 C44 171.3(10)
C36 Fe2 C40 C44 -167.6(4)
C35 Fe2 C40 C44 -129.1(4)
C42 Fe2 C40 C44 81.8(4)
C44 C40 C41 C42 1.6(6)
Fe2 C40 C41 C42 60.0(4)
C44 C40 C41 Fe2 -58.4(4)
C44 Fe2 C41 C40 37.9(4)
C38 Fe2 C41 C40 162.3(14)
C39 Fe2 C41 C40 -46.8(6)
C43 Fe2 C41 C40 82.4(4)
C37 Fe2 C41 C40 -167.2(3)
C36 Fe2 C41 C40 -126.9(3)
C35 Fe2 C41 C40 -83.9(4)
C42 Fe2 C41 C40 119.9(5)
C44 Fe2 C41 C42 -82.0(4)
C38 Fe2 C41 C42 42.3(17)
C39 Fe2 C41 C42 -166.8(4)
C43 Fe2 C41 C42 -37.5(3)
C40 Fe2 C41 C42 -119.9(5)
C37 Fe2 C41 C42 72.8(5)
C36 Fe2 C41 C42 113.1(4)
C35 Fe2 C41 C42 156.2(4)
C40 C41 C42 C43 -1.0(7)
Fe2 C41 C42 C43 59.1(4)
C40 C41 C42 Fe2 -60.0(4)
C44 Fe2 C42 C43 -37.9(3)
C41 Fe2 C42 C43 -118.9(5)
C38 Fe2 C42 C43 69.5(4)
C39 Fe2 C42 C43 25.8(13)
C40 Fe2 C42 C43 -82.1(4)
C37 Fe2 C42 C43 110.9(4)
C36 Fe2 C42 C43 155.9(3)
C35 Fe2 C42 C43 -165.9(4)
C44 Fe2 C42 C41 81.0(4)
C38 Fe2 C42 C41 -171.6(4)
C39 Fe2 C42 C41 144.6(11)
C43 Fe2 C42 C41 118.9(5)
C40 Fe2 C42 C41 36.8(3)
C37 Fe2 C42 C41 -130.2(4)
C36 Fe2 C42 C41 -85.2(4)
C35 Fe2 C42 C41 -47.0(6)
C41 C42 C43 C44 0.0(7)
Fe2 C42 C43 C44 58.6(4)
C41 C42 C43 Fe2 -58.6(4)
C44 Fe2 C43 C42 119.7(5)
C41 Fe2 C43 C42 38.2(4)
C38 Fe2 C43 C42 -132.1(4)
C39 Fe2 C43 C42 -173.3(4)
C40 Fe2 C43 C42 81.3(4)
C37 Fe2 C43 C42 -88.5(4)
C36 Fe2 C43 C42 -50.1(7)
C35 Fe2 C43 C42 147.5(9)
C41 Fe2 C43 C44 -81.5(4)
C38 Fe2 C43 C44 108.2(4)
C39 Fe2 C43 C44 67.0(4)
C40 Fe2 C43 C44 -38.3(4)
C37 Fe2 C43 C44 151.8(4)
C36 Fe2 C43 C44 -169.8(5)
C35 Fe2 C43 C44 27.8(12)
C42 Fe2 C43 C44 -119.7(5)
C41 C40 C44 C43 -1.6(6)
Fe2 C40 C44 C43 -60.3(4)
C41 C40 C44 Fe2 58.8(4)
C42 C43 C44 C40 1.0(6)
Fe2 C43 C44 C40 60.5(4)
C42 C43 C44 Fe2 -59.5(4)
C41 Fe2 C44 C40 -37.1(4)
C38 Fe2 C44 C40 151.5(4)
C39 Fe2 C44 C40 110.0(4)
C43 Fe2 C44 C40 -118.2(5)
C37 Fe2 C44 C40 -176.3(4)
C36 Fe2 C44 C40 42.6(11)
C35 Fe2 C44 C40 69.3(4)
C42 Fe2 C44 C40 -81.2(4)
C41 Fe2 C44 C43 81.2(4)
C38 Fe2 C44 C43 -90.3(4)
C39 Fe2 C44 C43 -131.8(4)
C40 Fe2 C44 C43 118.2(5)
C37 Fe2 C44 C43 -58.0(6)
C36 Fe2 C44 C43 160.8(9)
C35 Fe2 C44 C43 -172.4(3)
C42 Fe2 C44 C43 37.0(4)
C50 C45 C46 C47 2.7(7)
B1 C45 C46 C47 -176.4(4)
C50 C45 C46 C54 -172.1(4)
B1 C45 C46 C54 8.8(7)
C45 C46 C47 C48 -2.2(7)
C54 C46 C47 C48 172.8(5)
C45 C46 C47 C53 177.6(5)
C54 C46 C47 C53 -7.4(7)
C46 C47 C48 C49 -0.7(8)
C53 C47 C48 C49 179.5(5)
C46 C47 C48 C55 -179.8(4)
C53 C47 C48 C55 0.4(8)
C47 C48 C49 C50 3.0(8)
C55 C48 C49 C50 -177.9(5)
C47 C48 C49 C52 -176.8(5)
C55 C48 C49 C52 2.3(7)
C48 C49 C50 C45 -2.4(7)
C52 C49 C50 C45 177.4(5)
C48 C49 C50 C51 174.9(5)
C52 C49 C50 C51 -5.3(7)
C46 C45 C50 C49 -0.4(7)
B1 C45 C50 C49 178.7(4)
C46 C45 C50 C51 -177.6(5)
B1 C45 C50 C51 1.5(7)
C47 C48 C55 C56 -179(100)
C49 C48 C55 C56 2(12)
C48 C55 C56 C57 -40(15)
C55 C56 C57 C61 159(5)
C55 C56 C57 C58 -16(5)
C55 C56 C57 Fe3 70(5)
C64 Fe3 C57 C61 -50.4(8)
C65 Fe3 C57 C61 164.5(7)
C63 Fe3 C57 C61 -80.2(5)
C58 Fe3 C57 C61 118.9(4)
C59 Fe3 C57 C61 81.0(4)
C66 Fe3 C57 C61 -162.8(4)
C62 Fe3 C57 C61 -121.6(4)
C60 Fe3 C57 C61 38.0(3)
C64 Fe3 C57 C58 -169.3(7)
C65 Fe3 C57 C58 45.6(8)
C63 Fe3 C57 C58 160.9(4)
C59 Fe3 C57 C58 -37.9(3)
C61 Fe3 C57 C58 -118.9(4)
C66 Fe3 C57 C58 78.3(4)
C62 Fe3 C57 C58 119.4(3)
C60 Fe3 C57 C58 -80.9(3)
C64 Fe3 C57 C56 72.3(9)
C65 Fe3 C57 C56 -72.8(9)
C63 Fe3 C57 C56 42.5(6)
C58 Fe3 C57 C56 -118.4(6)
C59 Fe3 C57 C56 -156.3(5)
C61 Fe3 C57 C56 122.7(6)
C66 Fe3 C57 C56 -40.1(6)
C62 Fe3 C57 C56 1.1(5)
C60 Fe3 C57 C56 160.7(5)
C61 C57 C58 C59 0.5(6)
C56 C57 C58 C59 176.1(5)
Fe3 C57 C58 C59 60.1(4)
C61 C57 C58 Fe3 -59.6(4)
C56 C57 C58 Fe3 115.9(6)
C64 Fe3 C58 C59 50.4(9)
C65 Fe3 C58 C59 78.4(4)
C63 Fe3 C58 C59 -165.0(8)
C57 Fe3 C58 C59 -118.5(5)
C61 Fe3 C58 C59 -80.7(4)
C66 Fe3 C58 C59 120.1(4)
C62 Fe3 C58 C59 162.3(4)
C60 Fe3 C58 C59 -37.2(3)
C64 Fe3 C58 C57 168.9(8)
C65 Fe3 C58 C57 -163.1(3)
C63 Fe3 C58 C57 -46.5(9)
C59 Fe3 C58 C57 118.5(5)
C61 Fe3 C58 C57 37.8(3)
C66 Fe3 C58 C57 -121.4(3)
C62 Fe3 C58 C57 -79.2(4)
C60 Fe3 C58 C57 81.3(3)
C57 C58 C59 C60 0.3(6)
Fe3 C58 C59 C60 60.2(4)
C57 C58 C59 Fe3 -59.9(4)
C64 Fe3 C59 C60 80.1(5)
C65 Fe3 C59 C60 120.0(4)
C63 Fe3 C59 C60 43.5(10)
C58 Fe3 C59 C60 -119.0(5)
C57 Fe3 C59 C60 -80.7(4)
C61 Fe3 C59 C60 -36.7(3)
C66 Fe3 C59 C60 161.8(4)
C62 Fe3 C59 C60 -162.9(6)
C64 Fe3 C59 C58 -160.9(4)
C65 Fe3 C59 C58 -120.9(4)
C63 Fe3 C59 C58 162.5(9)
C57 Fe3 C59 C58 38.3(3)
C61 Fe3 C59 C58 82.3(4)
C66 Fe3 C59 C58 -79.2(4)
C62 Fe3 C59 C58 -43.8(8)
C60 Fe3 C59 C58 119.0(5)
C58 C59 C60 C61 -1.0(7)
Fe3 C59 C60 C61 58.5(4)
C58 C59 C60 Fe3 -59.5(4)
C64 Fe3 C60 C59 -120.3(4)
C65 Fe3 C60 C59 -78.7(4)
C63 Fe3 C60 C59 -163.8(4)
C58 Fe3 C60 C59 37.9(3)
C57 Fe3 C60 C59 82.4(4)
C61 Fe3 C60 C59 120.8(5)
C66 Fe3 C60 C59 -45.1(9)
C62 Fe3 C60 C59 161.2(7)
C64 Fe3 C60 C61 118.9(4)
C65 Fe3 C60 C61 160.5(4)
C63 Fe3 C60 C61 75.3(5)
C58 Fe3 C60 C61 -82.9(4)
C57 Fe3 C60 C61 -38.4(4)
C59 Fe3 C60 C61 -120.8(5)
C66 Fe3 C60 C61 -165.9(7)
C62 Fe3 C60 C61 40.3(9)
C59 C60 C61 C57 1.3(7)
Fe3 C60 C61 C57 59.9(4)
C59 C60 C61 Fe3 -58.6(4)
C58 C57 C61 C60 -1.1(7)
C56 C57 C61 C60 -176.5(6)
Fe3 C57 C61 C60 -60.4(5)
C58 C57 C61 Fe3 59.3(4)
C56 C57 C61 Fe3 -116.1(6)
C64 Fe3 C61 C60 -81.5(5)
C65 Fe3 C61 C60 -48.0(9)
C63 Fe3 C61 C60 -123.6(4)
C58 Fe3 C61 C60 80.1(4)
C57 Fe3 C61 C60 118.1(5)
C59 Fe3 C61 C60 36.3(3)
C66 Fe3 C61 C60 164.6(8)
C62 Fe3 C61 C60 -164.8(4)
C64 Fe3 C61 C57 160.4(4)
C65 Fe3 C61 C57 -166.1(7)
C63 Fe3 C61 C57 118.3(4)
C58 Fe3 C61 C57 -38.0(3)
C59 Fe3 C61 C57 -81.8(4)
C66 Fe3 C61 C57 46.5(10)
C62 Fe3 C61 C57 77.2(4)
C60 Fe3 C61 C57 -118.1(5)
C64 Fe3 C62 C63 -39.4(5)
C65 Fe3 C62 C63 -81.7(5)
C58 Fe3 C62 C63 161.2(4)
C57 Fe3 C62 C63 118.8(4)
C59 Fe3 C62 C63 -166.8(6)
C61 Fe3 C62 C63 77.1(5)
C66 Fe3 C62 C63 -118.4(6)
C60 Fe3 C62 C63 47.0(9)
C64 Fe3 C62 C66 79.0(5)
C65 Fe3 C62 C66 36.7(4)
C63 Fe3 C62 C66 118.4(6)
C58 Fe3 C62 C66 -80.5(5)
C57 Fe3 C62 C66 -122.8(4)
C59 Fe3 C62 C66 -48.4(8)
C61 Fe3 C62 C66 -164.5(4)
C60 Fe3 C62 C66 165.4(7)
C66 C62 C63 C64 0.4(7)
Fe3 C62 C63 C64 60.2(5)
C66 C62 C63 Fe3 -59.8(4)
C64 Fe3 C63 C62 116.7(8)
C65 Fe3 C63 C62 81.6(5)
C58 Fe3 C63 C62 -45.3(11)
C57 Fe3 C63 C62 -79.2(5)
C59 Fe3 C63 C62 165.2(7)
C61 Fe3 C63 C62 -121.5(4)
C66 Fe3 C63 C62 38.1(4)
C60 Fe3 C63 C62 -162.4(4)
C65 Fe3 C63 C64 -35.1(5)
C58 Fe3 C63 C64 -162.0(7)
C57 Fe3 C63 C64 164.1(5)
C59 Fe3 C63 C64 48.4(12)
C61 Fe3 C63 C64 121.8(5)
C66 Fe3 C63 C64 -78.6(6)
C62 Fe3 C63 C64 -116.7(8)
C60 Fe3 C63 C64 80.9(6)
C62 C63 C64 C65 -1.7(8)
Fe3 C63 C64 C65 59.4(5)
C62 C63 C64 Fe3 -61.2(5)
C63 Fe3 C64 C65 -121.8(7)
C58 Fe3 C64 C65 38.3(10)
C57 Fe3 C64 C65 -162.1(6)
C59 Fe3 C64 C65 75.7(5)
C61 Fe3 C64 C65 160.7(4)
C66 Fe3 C64 C65 -39.1(4)
C62 Fe3 C64 C65 -83.2(5)
C60 Fe3 C64 C65 117.9(4)
C65 Fe3 C64 C63 121.8(7)
C58 Fe3 C64 C63 160.1(7)
C57 Fe3 C64 C63 -40.3(10)
C59 Fe3 C64 C63 -162.4(5)
C61 Fe3 C64 C63 -77.4(6)
C66 Fe3 C64 C63 82.7(5)
C62 Fe3 C64 C63 38.6(5)
C60 Fe3 C64 C63 -120.3(5)
C63 C64 C65 C66 2.4(8)
Fe3 C64 C65 C66 61.2(5)
C63 C64 C65 Fe3 -58.8(5)
C63 Fe3 C65 C64 36.8(4)
C58 Fe3 C65 C64 -164.9(4)
C57 Fe3 C65 C64 160.9(6)
C59 Fe3 C65 C64 -122.9(4)
C61 Fe3 C65 C64 -46.7(9)
C66 Fe3 C65 C64 116.9(6)
C62 Fe3 C65 C64 80.0(5)
C60 Fe3 C65 C64 -81.6(5)
C64 Fe3 C65 C66 -116.9(6)
C63 Fe3 C65 C66 -80.1(5)
C58 Fe3 C65 C66 78.2(5)
C57 Fe3 C65 C66 43.9(9)
C59 Fe3 C65 C66 120.2(5)
C61 Fe3 C65 C66 -163.6(7)
C62 Fe3 C65 C66 -36.9(4)
C60 Fe3 C65 C66 161.5(4)
C64 C65 C66 C62 -2.1(8)
Fe3 C65 C66 C62 58.8(5)
C64 C65 C66 Fe3 -60.9(5)
C63 C62 C66 C65 1.1(7)
Fe3 C62 C66 C65 -58.6(5)
C63 C62 C66 Fe3 59.6(5)
C64 Fe3 C66 C65 38.0(4)
C63 Fe3 C66 C65 82.7(5)
C58 Fe3 C66 C65 -121.0(5)
C57 Fe3 C66 C65 -163.5(4)
C59 Fe3 C66 C65 -78.8(5)
C61 Fe3 C66 C65 161.7(8)
C62 Fe3 C66 C65 120.6(7)
C60 Fe3 C66 C65 -46.0(10)
C64 Fe3 C66 C62 -82.6(5)
C65 Fe3 C66 C62 -120.6(7)
C63 Fe3 C66 C62 -37.8(4)
C58 Fe3 C66 C62 118.4(4)
C57 Fe3 C66 C62 75.9(5)
C59 Fe3 C66 C62 160.6(4)
C61 Fe3 C66 C62 41.1(11)
C60 Fe3 C66 C62 -166.6(7)
C72 C67 C68 C69 0.3(7)
B2 C67 C68 C69 -179.6(5)
C72 C67 C68 C76 174.8(5)
B2 C67 C68 C76 -5.1(7)
C67 C68 C69 C70 0.4(7)
C76 C68 C69 C70 -174.3(5)
C67 C68 C69 C75 -178.3(5)
C76 C68 C69 C75 7.0(7)
C68 C69 C70 C71 1.1(8)
C75 C69 C70 C71 179.8(5)
C68 C69 C70 C77 179.5(5)
C75 C69 C70 C77 -1.7(7)
C69 C70 C71 C72 -3.3(8)
C77 C70 C71 C72 178.2(5)
C69 C70 C71 C74 177.1(5)
C77 C70 C71 C74 -1.4(8)
C70 C71 C72 C67 4.0(7)
C74 C71 C72 C67 -176.4(5)
C70 C71 C72 C73 -174.8(5)
C74 C71 C72 C73 4.8(7)
C68 C67 C72 C71 -2.5(7)
B2 C67 C72 C71 177.4(5)
C68 C67 C72 C73 176.2(5)
B2 C67 C72 C73 -3.9(7)
C71 C70 C77 C78 -42(9)
C69 C70 C77 C78 139(9)
C70 C77 C78 C79 83(11)
C77 C78 C79 C80 10(6)
C77 C78 C79 C83 -165(6)
C77 C78 C79 Fe4 -76(6)
C83 Fe4 C79 C80 118.3(4)
C84 Fe4 C79 C80 -118.6(4)
C87 Fe4 C79 C80 167.9(6)
C85 Fe4 C79 C80 -77.0(4)
C82 Fe4 C79 C80 80.4(3)
C88 Fe4 C79 C80 -160.2(4)
C81 Fe4 C79 C80 37.4(3)
C86 Fe4 C79 C80 -48.7(8)
C84 Fe4 C79 C83 123.1(4)
C80 Fe4 C79 C83 -118.3(4)
C87 Fe4 C79 C83 49.6(8)
C85 Fe4 C79 C83 164.7(4)
C82 Fe4 C79 C83 -37.9(3)
C88 Fe4 C79 C83 81.6(5)
C81 Fe4 C79 C83 -80.9(3)
C86 Fe4 C79 C83 -167.0(7)
C83 Fe4 C79 C78 -123.4(6)
C84 Fe4 C79 C78 -0.3(6)
C80 Fe4 C79 C78 118.3(6)
C87 Fe4 C79 C78 -73.8(8)
C85 Fe4 C79 C78 41.3(6)
C82 Fe4 C79 C78 -161.2(5)
C88 Fe4 C79 C78 -41.8(6)
C81 Fe4 C79 C78 155.8(5)
C86 Fe4 C79 C78 69.7(9)
C83 C79 C80 C81 0.2(6)
C78 C79 C80 C81 -175.7(5)
Fe4 C79 C80 C81 -59.4(4)
C83 C79 C80 Fe4 59.6(4)
C78 C79 C80 Fe4 -116.3(5)
C83 Fe4 C80 C79 -38.5(3)
C84 Fe4 C80 C79 79.3(4)
C87 Fe4 C80 C79 -165.2(9)
C85 Fe4 C80 C79 121.1(3)
C82 Fe4 C80 C79 -82.5(3)
C88 Fe4 C80 C79 47.7(9)
C81 Fe4 C80 C79 -119.7(4)
C86 Fe4 C80 C79 162.0(3)
C83 Fe4 C80 C81 81.2(3)
C79 Fe4 C80 C81 119.7(4)
C84 Fe4 C80 C81 -161.0(4)
C87 Fe4 C80 C81 -45.5(10)
C85 Fe4 C80 C81 -119.2(4)
C82 Fe4 C80 C81 37.2(3)
C88 Fe4 C80 C81 167.4(8)
C86 Fe4 C80 C81 -78.3(4)
C79 C80 C81 C82 -0.2(6)
Fe4 C80 C81 C82 -59.2(4)
C79 C80 C81 Fe4 58.9(3)
C83 Fe4 C81 C82 37.4(3)
C79 Fe4 C81 C82 81.8(4)
C84 Fe4 C81 C82 164.8(7)
C80 Fe4 C81 C82 119.3(5)
C87 Fe4 C81 C82 -76.9(5)
C85 Fe4 C81 C82 -162.1(4)
C88 Fe4 C81 C82 -45.4(11)
C86 Fe4 C81 C82 -119.1(4)
C83 Fe4 C81 C80 -81.9(3)
C79 Fe4 C81 C80 -37.6(3)
C84 Fe4 C81 C80 45.4(8)
C87 Fe4 C81 C80 163.8(4)
C85 Fe4 C81 C80 78.5(4)
C82 Fe4 C81 C80 -119.3(5)
C88 Fe4 C81 C80 -164.8(10)
C86 Fe4 C81 C80 121.5(4)
C80 C81 C82 C83 0.2(6)
Fe4 C81 C82 C83 -58.6(4)
C80 C81 C82 Fe4 58.8(4)
C83 Fe4 C82 C81 -120.2(5)
C79 Fe4 C82 C81 -82.0(3)
C84 Fe4 C82 C81 -161.2(8)
C80 Fe4 C82 C81 -37.9(3)
C87 Fe4 C82 C81 122.4(4)
C85 Fe4 C82 C81 42.1(8)
C88 Fe4 C82 C81 163.6(4)
C86 Fe4 C82 C81 79.8(5)
C79 Fe4 C82 C83 38.2(3)
C84 Fe4 C82 C83 -41.0(10)
C80 Fe4 C82 C83 82.3(4)
C87 Fe4 C82 C83 -117.4(4)
C85 Fe4 C82 C83 162.3(6)
C88 Fe4 C82 C83 -76.2(5)
C81 Fe4 C82 C83 120.2(5)
C86 Fe4 C82 C83 -160.0(4)
C81 C82 C83 C79 -0.1(7)
Fe4 C82 C83 C79 -59.4(4)
C81 C82 C83 Fe4 59.4(4)
C80 C79 C83 C82 -0.1(6)
C78 C79 C83 C82 175.5(5)
Fe4 C79 C83 C82 59.8(4)
C80 C79 C83 Fe4 -59.8(4)
C78 C79 C83 Fe4 115.8(6)
C79 Fe4 C83 C82 -118.9(5)
C84 Fe4 C83 C82 165.4(4)
C80 Fe4 C83 C82 -80.6(4)
C87 Fe4 C83 C82 81.7(4)
C85 Fe4 C83 C82 -159.6(8)
C88 Fe4 C83 C82 123.6(4)
C81 Fe4 C83 C82 -36.7(3)
C86 Fe4 C83 C82 49.4(9)
C84 Fe4 C83 C79 -75.7(4)
C80 Fe4 C83 C79 38.3(3)
C87 Fe4 C83 C79 -159.4(3)
C85 Fe4 C83 C79 -40.7(9)
C82 Fe4 C83 C79 118.9(5)
C88 Fe4 C83 C79 -117.5(4)
C81 Fe4 C83 C79 82.2(3)
C86 Fe4 C83 C79 168.3(7)
C83 Fe4 C84 C88 -77.7(6)
C79 Fe4 C84 C88 -119.4(5)
C80 Fe4 C84 C88 -161.6(5)
C87 Fe4 C84 C88 36.7(5)
C85 Fe4 C84 C88 119.8(7)
C82 Fe4 C84 C88 -46.5(11)
C81 Fe4 C84 C88 165.5(6)
C86 Fe4 C84 C88 80.8(6)
C83 Fe4 C84 C85 162.5(4)
C79 Fe4 C84 C85 120.8(4)
C80 Fe4 C84 C85 78.6(5)
C87 Fe4 C84 C85 -83.1(5)
C82 Fe4 C84 C85 -166.3(8)
C88 Fe4 C84 C85 -119.8(7)
C81 Fe4 C84 C85 45.7(9)
C86 Fe4 C84 C85 -39.0(5)
C88 C84 C85 C86 1.2(7)
Fe4 C84 C85 C86 60.8(5)
C88 C84 C85 Fe4 -59.6(5)
C83 Fe4 C85 C84 -46.8(10)
C79 Fe4 C85 C84 -77.4(5)
C80 Fe4 C85 C84 -119.1(4)
C87 Fe4 C85 C84 80.3(5)
C82 Fe4 C85 C84 168.9(6)
C88 Fe4 C85 C84 37.2(4)
C81 Fe4 C85 C84 -160.9(4)
C86 Fe4 C85 C84 116.9(7)
C83 Fe4 C85 C86 -163.7(7)
C79 Fe4 C85 C86 165.7(4)
C84 Fe4 C85 C86 -116.9(7)
C80 Fe4 C85 C86 124.1(5)
C87 Fe4 C85 C86 -36.6(4)
C82 Fe4 C85 C86 52.0(9)
C88 Fe4 C85 C86 -79.7(5)
C81 Fe4 C85 C86 82.2(5)
C84 C85 C86 C87 -2.6(7)
Fe4 C85 C86 C87 57.7(5)
C84 C85 C86 Fe4 -60.3(5)
C83 Fe4 C86 C87 44.1(9)
C79 Fe4 C86 C87 -159.0(6)
C84 Fe4 C86 C87 -82.2(5)
C80 Fe4 C86 C87 164.4(4)
C85 Fe4 C86 C87 -121.2(6)
C82 Fe4 C86 C87 80.3(5)
C88 Fe4 C86 C87 -38.3(4)
C81 Fe4 C86 C87 122.1(4)
C83 Fe4 C86 C85 165.3(7)
C79 Fe4 C86 C85 -37.8(10)
C84 Fe4 C86 C85 39.0(4)
C80 Fe4 C86 C85 -74.3(5)
C87 Fe4 C86 C85 121.2(6)
C82 Fe4 C86 C85 -158.5(4)
C88 Fe4 C86 C85 82.9(5)
C81 Fe4 C86 C85 -116.7(4)
C85 C86 C87 C88 3.1(8)
Fe4 C86 C87 C88 60.8(5)
C85 C86 C87 Fe4 -57.7(5)
C83 Fe4 C87 C88 80.6(6)
C79 Fe4 C87 C88 44.5(10)
C84 Fe4 C87 C88 -37.0(6)
C80 Fe4 C87 C88 -160.7(8)
C85 Fe4 C87 C88 -80.8(6)
C82 Fe4 C87 C88 123.5(5)
C81 Fe4 C87 C88 164.8(5)
C86 Fe4 C87 C88 -117.4(7)
C83 Fe4 C87 C86 -162.0(4)
C79 Fe4 C87 C86 162.0(6)
C84 Fe4 C87 C86 80.5(5)
C80 Fe4 C87 C86 -43.3(11)
C85 Fe4 C87 C86 36.6(4)
C82 Fe4 C87 C86 -119.0(4)
C88 Fe4 C87 C86 117.4(7)
C81 Fe4 C87 C86 -77.8(5)
C86 C87 C88 C84 -2.3(8)
Fe4 C87 C88 C84 58.5(5)
C86 C87 C88 Fe4 -60.9(5)
C85 C84 C88 C87 0.7(8)
Fe4 C84 C88 C87 -58.7(5)
C85 C84 C88 Fe4 59.4(5)
C83 Fe4 C88 C87 -117.9(6)
C79 Fe4 C88 C87 -161.1(5)
C84 Fe4 C88 C87 120.5(8)
C80 Fe4 C88 C87 164.2(7)
C85 Fe4 C88 C87 83.0(6)
C82 Fe4 C88 C87 -76.0(7)
C81 Fe4 C88 C87 -41.8(13)
C86 Fe4 C88 C87 38.9(5)
C83 Fe4 C88 C84 121.6(5)
C79 Fe4 C88 C84 78.4(6)
C80 Fe4 C88 C84 43.7(11)
C87 Fe4 C88 C84 -120.5(8)
C85 Fe4 C88 C84 -37.5(5)
C82 Fe4 C88 C84 163.5(5)
C81 Fe4 C88 C84 -162.3(8)
C86 Fe4 C88 C84 -81.6(6)
C94 C89 C90 C91 3.1(7)
B2 C89 C90 C91 176.8(5)
C94 C89 C90 C98 178.5(5)
B2 C89 C90 C98 -7.8(7)
C89 C90 C91 C92 -6.0(7)
C98 C90 C91 C92 178.4(5)
C89 C90 C91 C97 172.6(5)
C98 C90 C91 C97 -3.0(8)
C90 C91 C92 C93 4.4(8)
C97 C91 C92 C93 -174.2(5)
C90 C91 C92 C99 -175.7(5)
C97 C91 C92 C99 5.7(8)
C91 C92 C93 C94 0.1(7)
C99 C92 C93 C94 -179.8(5)
C91 C92 C93 C96 -177.8(5)
C99 C92 C93 C96 2.2(8)
C92 C93 C94 C89 -3.0(7)
C96 C93 C94 C89 174.9(5)
C92 C93 C94 C95 178.4(5)
C96 C93 C94 C95 -3.7(7)
C90 C89 C94 C93 1.4(7)
B2 C89 C94 C93 -172.0(5)
C90 C89 C94 C95 -180.0(4)
B2 C89 C94 C95 6.6(7)
C91 C92 C99 C100 22(6)
C93 C92 C99 C100 -158(5)
C92 C99 C100 C101 19(34)
C99 C100 C101 C105 55(30)
C99 C100 C101 C102 -126(30)
C99 C100 C101 Fe5 -34(30)
C106 Fe5 C101 C105 -84.9(6)
C110 Fe5 C101 C105 -130.9(6)
C104 Fe5 C101 C105 38.0(5)
C103 Fe5 C101 C105 81.3(5)
C107 Fe5 C101 C105 -50.9(6)
C108 Fe5 C101 C105 159.9(11)
C109 Fe5 C101 C105 -168.8(5)
C102 Fe5 C101 C105 119.6(6)
C106 Fe5 C101 C102 155.4(6)
C110 Fe5 C101 C102 109.4(6)
C104 Fe5 C101 C102 -81.6(5)
C103 Fe5 C101 C102 -38.4(5)
C107 Fe5 C101 C102 -170.5(5)
C105 Fe5 C101 C102 -119.6(6)
C108 Fe5 C101 C102 40.3(13)
C109 Fe5 C101 C102 71.5(6)
C106 Fe5 C101 C100 34.9(8)
C110 Fe5 C101 C100 -11.1(8)
C104 Fe5 C101 C100 157.9(7)
C103 Fe5 C101 C100 -158.9(7)
C107 Fe5 C101 C100 69.0(7)
C105 Fe5 C101 C100 119.8(8)
C108 Fe5 C101 C100 -80.2(14)
C109 Fe5 C101 C100 -49.0(7)
C102 Fe5 C101 C100 -120.5(7)
C105 C101 C102 C103 -0.3(8)
C100 C101 C102 C103 -179.6(5)
Fe5 C101 C102 C103 58.8(5)
C105 C101 C102 Fe5 -59.1(5)
C100 C101 C102 Fe5 121.6(6)
C106 Fe5 C102 C103 -167.9(8)
C110 Fe5 C102 C103 153.8(6)
C104 Fe5 C102 C103 -36.3(5)
C107 Fe5 C102 C103 38.1(16)
C105 Fe5 C102 C103 -79.8(5)
C101 Fe5 C102 C103 -117.6(7)
C108 Fe5 C102 C103 72.1(6)
C109 Fe5 C102 C103 112.1(6)
C106 Fe5 C102 C101 -50.3(10)
C110 Fe5 C102 C101 -88.6(6)
C104 Fe5 C102 C101 81.3(5)
C103 Fe5 C102 C101 117.6(7)
C107 Fe5 C102 C101 155.7(13)
C105 Fe5 C102 C101 37.8(4)
C108 Fe5 C102 C101 -170.4(3)
C109 Fe5 C102 C101 -130.3(4)
C101 C102 C103 C104 0.3(9)
Fe5 C102 C103 C104 59.1(6)
C101 C102 C103 Fe5 -58.8(5)
C106 Fe5 C103 C104 33.6(17)
C110 Fe5 C103 C104 -172.4(6)
C107 Fe5 C103 C104 68.3(6)
C105 Fe5 C103 C104 -37.6(4)
C101 Fe5 C103 C104 -82.3(4)
C108 Fe5 C103 C104 109.7(4)
C109 Fe5 C103 C104 152.3(4)
C102 Fe5 C103 C104 -121.1(7)
C106 Fe5 C103 C102 154.7(14)
C110 Fe5 C103 C102 -51.3(9)
C104 Fe5 C103 C102 121.1(7)
C107 Fe5 C103 C102 -170.6(4)
C105 Fe5 C103 C102 83.5(5)
C101 Fe5 C103 C102 38.8(4)
C108 Fe5 C103 C102 -129.3(5)
C109 Fe5 C103 C102 -86.6(5)
C102 C103 C104 C105 -0.1(8)
Fe5 C103 C104 C105 59.7(4)
C102 C103 C104 Fe5 -59.8(5)
C106 Fe5 C104 C103 -170.4(5)
C110 Fe5 C104 C103 158.9(17)
C107 Fe5 C104 C103 -131.5(4)
C105 Fe5 C104 C103 119.5(6)
C101 Fe5 C104 C103 80.8(4)
C108 Fe5 C104 C103 -88.3(5)
C109 Fe5 C104 C103 -55.4(7)
C102 Fe5 C104 C103 36.7(4)
C106 Fe5 C104 C105 70.1(6)
C110 Fe5 C104 C105 39.4(19)
C103 Fe5 C104 C105 -119.5(6)
C107 Fe5 C104 C105 109.0(5)
C101 Fe5 C104 C105 -38.7(4)
C108 Fe5 C104 C105 152.2(4)
C109 Fe5 C104 C105 -174.9(6)
C102 Fe5 C104 C105 -82.8(5)
C103 C104 C105 C101 -0.1(7)
Fe5 C104 C105 C101 59.7(4)
C103 C104 C105 Fe5 -59.8(5)
C102 C101 C105 C104 0.3(8)
C100 C101 C105 C104 179.5(5)
Fe5 C101 C105 C104 -59.7(4)
C102 C101 C105 Fe5 60.0(5)
C100 C101 C105 Fe5 -120.8(6)
C106 Fe5 C105 C104 -129.4(6)
C110 Fe5 C105 C104 -171.1(7)
C103 Fe5 C105 C104 37.1(4)
C107 Fe5 C105 C104 -87.8(6)
C101 Fe5 C105 C104 118.1(7)
C108 Fe5 C105 C104 -54.2(8)
C109 Fe5 C105 C104 166.9(16)
C102 Fe5 C105 C104 80.7(5)
C106 Fe5 C105 C101 112.5(5)
C110 Fe5 C105 C101 70.8(7)
C104 Fe5 C105 C101 -118.1(7)
C103 Fe5 C105 C101 -81.0(5)
C107 Fe5 C105 C101 154.1(4)
C108 Fe5 C105 C101 -172.3(5)
C109 Fe5 C105 C101 48.7(19)
C102 Fe5 C105 C101 -37.5(4)
C110 Fe5 C106 C107 -117.6(8)
C104 Fe5 C106 C107 70.3(6)
C103 Fe5 C106 C107 43.4(17)
C105 Fe5 C106 C107 110.0(5)
C101 Fe5 C106 C107 153.4(4)
C108 Fe5 C106 C107 -37.8(5)
C109 Fe5 C106 C107 -80.8(5)
C102 Fe5 C106 C107 -171.9(6)
C104 Fe5 C106 C110 -172.0(5)
C103 Fe5 C106 C110 161.0(14)
C107 Fe5 C106 C110 117.6(8)
C105 Fe5 C106 C110 -132.3(6)
C101 Fe5 C106 C110 -88.9(6)
C108 Fe5 C106 C110 79.9(6)
C109 Fe5 C106 C110 36.8(5)
C102 Fe5 C106 C110 -54.3(10)
C110 C106 C107 C108 -0.1(8)
Fe5 C106 C107 C108 59.6(5)
C110 C106 C107 Fe5 -59.7(6)
C110 Fe5 C107 C106 40.3(6)
C104 Fe5 C107 C106 -129.0(7)
C103 Fe5 C107 C106 -167.8(7)
C105 Fe5 C107 C106 -86.0(7)
C101 Fe5 C107 C106 -51.4(8)
C108 Fe5 C107 C106 119.7(7)
C109 Fe5 C107 C106 82.3(7)
C102 Fe5 C107 C106 160.7(14)
C106 Fe5 C107 C108 -119.7(7)
C110 Fe5 C107 C108 -79.4(6)
C104 Fe5 C107 C108 111.4(5)
C103 Fe5 C107 C108 72.5(6)
C105 Fe5 C107 C108 154.4(4)
C101 Fe5 C107 C108 -171.0(4)
C109 Fe5 C107 C108 -37.4(4)
C102 Fe5 C107 C108 41.0(16)
C106 C107 C108 C109 0.8(7)
Fe5 C107 C108 C109 60.0(5)
C106 C107 C108 Fe5 -59.2(5)
C106 Fe5 C108 C109 -82.0(6)
C110 Fe5 C108 C109 -35.5(7)
C104 Fe5 C108 C109 155.2(6)
C103 Fe5 C108 C109 112.3(6)
C107 Fe5 C108 C109 -118.7(7)
C105 Fe5 C108 C109 -168.5(6)
C101 Fe5 C108 C109 37.9(14)
C102 Fe5 C108 C109 71.4(6)
C106 Fe5 C108 C107 36.6(5)
C110 Fe5 C108 C107 83.2(6)
C104 Fe5 C108 C107 -86.1(5)
C103 Fe5 C108 C107 -129.1(5)
C105 Fe5 C108 C107 -49.8(7)
C101 Fe5 C108 C107 156.5(11)
C109 Fe5 C108 C107 118.7(7)
C102 Fe5 C108 C107 -170.0(4)
C107 C108 C109 C110 -1.2(8)
Fe5 C108 C109 C110 58.0(6)
C107 C108 C109 Fe5 -59.2(4)
C106 Fe5 C109 C110 -40.5(6)
C104 Fe5 C109 C110 -170.4(8)
C103 Fe5 C109 C110 152.4(7)
C107 Fe5 C109 C110 -83.2(7)
C105 Fe5 C109 C110 27(2)
C101 Fe5 C109 C110 67.8(8)
C108 Fe5 C109 C110 -121.5(9)
C102 Fe5 C109 C110 109.0(7)
C106 Fe5 C109 C108 81.0(6)
C110 Fe5 C109 C108 121.5(9)
C104 Fe5 C109 C108 -48.9(9)
C103 Fe5 C109 C108 -86.1(5)
C107 Fe5 C109 C108 38.3(4)
C105 Fe5 C109 C108 148.4(15)
C101 Fe5 C109 C108 -170.7(4)
C102 Fe5 C109 C108 -129.5(4)
C108 C109 C110 C106 1.2(10)
Fe5 C109 C110 C106 59.6(6)
C108 C109 C110 Fe5 -58.4(6)
C107 C106 C110 C109 -0.7(10)
Fe5 C106 C110 C109 -61.8(6)
C107 C106 C110 Fe5 61.1(5)
C106 Fe5 C110 C109 117.6(8)
C104 Fe5 C110 C109 153.6(14)
C103 Fe5 C110 C109 -53.7(9)
C107 Fe5 C110 C109 80.4(5)
C105 Fe5 C110 C109 -173.3(4)
C101 Fe5 C110 C109 -132.1(5)
C108 Fe5 C110 C109 36.3(5)
C102 Fe5 C110 C109 -88.3(6)
C104 Fe5 C110 C106 36.0(19)
C103 Fe5 C110 C106 -171.3(6)
C107 Fe5 C110 C106 -37.2(5)
C105 Fe5 C110 C106 69.1(7)
C101 Fe5 C110 C106 110.3(5)
C108 Fe5 C110 C106 -81.3(6)
C109 Fe5 C110 C106 -117.6(8)
C102 Fe5 C110 C106 154.1(5)
C116 C111 C112 C113 0.2(7)
B2 C111 C112 C113 -176.6(4)
C116 C111 C112 C120 176.7(5)
B2 C111 C112 C120 -0.2(7)
C111 C112 C113 C114 -2.5(7)
C120 C112 C113 C114 -179.1(4)
C111 C112 C113 C119 178.7(5)
C120 C112 C113 C119 2.1(7)
C112 C113 C114 C115 3.7(7)
C119 C113 C114 C115 -177.5(4)
C112 C113 C114 C121 -174.9(4)
C119 C113 C114 C121 3.9(7)
C113 C114 C115 C116 -2.6(7)
C121 C114 C115 C116 176.0(4)
C113 C114 C115 C118 176.8(4)
C121 C114 C115 C118 -4.6(7)
C114 C115 C116 C111 0.2(7)
C118 C115 C116 C111 -179.2(4)
C114 C115 C116 C117 -173.6(4)
C118 C115 C116 C117 7.0(7)
C112 C111 C116 C115 0.9(7)
B2 C111 C116 C115 177.8(4)
C112 C111 C116 C117 174.6(5)
B2 C111 C116 C117 -8.5(7)
C113 C114 C121 C122 146(4)
C115 C114 C121 C122 -33(5)
C114 C121 C122 C123 133(17)
C121 C122 C123 C124 -38(19)
C121 C122 C123 C127 143(19)
C121 C122 C123 Fe6 53(19)
C129 Fe6 C123 C122 13.3(5)
C128 Fe6 C123 C122 -29.5(5)
C130 Fe6 C123 C122 51.4(5)
C127 Fe6 C123 C122 120.9(5)
C126 Fe6 C123 C122 159.0(5)
C124 Fe6 C123 C122 -120.9(6)
C131 Fe6 C123 C122 70.8(11)
C132 Fe6 C123 C122 -58.9(7)
C125 Fe6 C123 C122 -158.0(5)
C129 Fe6 C123 C124 134.2(4)
C128 Fe6 C123 C124 91.4(4)
C130 Fe6 C123 C124 172.3(4)
C127 Fe6 C123 C124 -118.2(4)
C126 Fe6 C123 C124 -80.1(3)
C131 Fe6 C123 C124 -168.3(8)
C132 Fe6 C123 C124 62.0(5)
C125 Fe6 C123 C124 -37.1(3)
C129 Fe6 C123 C127 -107.6(3)
C128 Fe6 C123 C127 -150.4(3)
C130 Fe6 C123 C127 -69.5(4)
C126 Fe6 C123 C127 38.1(3)
C124 Fe6 C123 C127 118.2(4)
C131 Fe6 C123 C127 -50.1(10)
C132 Fe6 C123 C127 -180(21)
C125 Fe6 C123 C127 81.1(3)
C122 C123 C124 C125 -178.2(5)
C127 C123 C124 C125 0.9(5)
Fe6 C123 C124 C125 60.2(3)
C122 C123 C124 Fe6 121.6(5)
C127 C123 C124 Fe6 -59.4(3)
C129 Fe6 C124 C125 175.6(4)
C128 Fe6 C124 C125 134.2(4)
C123 Fe6 C124 C125 -119.2(4)
C130 Fe6 C124 C125 -148.2(11)
C127 Fe6 C124 C125 -80.1(3)
C126 Fe6 C124 C125 -36.3(3)
C131 Fe6 C124 C125 54.2(6)
C132 Fe6 C124 C125 90.6(4)
C129 Fe6 C124 C123 -65.2(4)
C128 Fe6 C124 C123 -106.6(4)
C130 Fe6 C124 C123 -29.0(12)
C127 Fe6 C124 C123 39.1(3)
C126 Fe6 C124 C123 82.9(3)
C131 Fe6 C124 C123 173.4(5)
C132 Fe6 C124 C123 -150.2(3)
C125 Fe6 C124 C123 119.2(4)
C123 C124 C125 C126 -1.4(6)
Fe6 C124 C125 C126 57.4(4)
C123 C124 C125 Fe6 -58.8(3)
C129 Fe6 C125 C126 -141.1(13)
C128 Fe6 C125 C126 171.7(4)
C123 Fe6 C125 C126 -82.9(3)
C130 Fe6 C125 C126 45.3(6)
C127 Fe6 C125 C126 -37.4(3)
C124 Fe6 C125 C126 -121.2(4)
C131 Fe6 C125 C126 84.1(4)
C132 Fe6 C125 C126 128.6(3)
C129 Fe6 C125 C124 -20.0(15)
C128 Fe6 C125 C124 -67.1(4)
C123 Fe6 C125 C124 38.3(3)
C130 Fe6 C125 C124 166.5(5)
C127 Fe6 C125 C124 83.8(3)
C126 Fe6 C125 C124 121.2(4)
C131 Fe6 C125 C124 -154.7(3)
C132 Fe6 C125 C124 -110.2(4)
C124 C125 C126 C127 1.5(6)
Fe6 C125 C126 C127 59.0(4)
C124 C125 C126 Fe6 -57.6(4)
C129 Fe6 C126 C125 168.6(4)
C128 Fe6 C126 C125 -41.7(15)
C123 Fe6 C126 C125 80.9(3)
C130 Fe6 C126 C125 -156.8(3)
C127 Fe6 C126 C125 120.2(4)
C124 Fe6 C126 C125 36.4(3)
C131 Fe6 C126 C125 -114.9(3)
C132 Fe6 C126 C125 -75.4(4)
C129 Fe6 C126 C127 48.3(5)
C128 Fe6 C126 C127 -161.9(14)
C123 Fe6 C126 C127 -39.4(3)
C130 Fe6 C126 C127 83.0(4)
C124 Fe6 C126 C127 -83.9(3)
C131 Fe6 C126 C127 124.8(4)
C132 Fe6 C126 C127 164.4(3)
C125 Fe6 C126 C127 -120.2(4)
C125 C126 C127 C123 -0.9(6)
Fe6 C126 C127 C123 59.3(3)
C125 C126 C127 Fe6 -60.2(4)
C122 C123 C127 C126 179.0(4)
C124 C123 C127 C126 0.0(5)
Fe6 C123 C127 C126 -60.0(3)
C122 C123 C127 Fe6 -121.0(5)
C124 C123 C127 Fe6 60.0(3)
C129 Fe6 C127 C126 -153.8(3)
C128 Fe6 C127 C126 174.7(4)
C123 Fe6 C127 C126 117.9(4)
C130 Fe6 C127 C126 -112.6(4)
C124 Fe6 C127 C126 79.6(3)
C131 Fe6 C127 C126 -76.4(4)
C132 Fe6 C127 C126 -62.5(11)
C125 Fe6 C127 C126 36.6(3)
C129 Fe6 C127 C123 88.3(3)
C128 Fe6 C127 C123 56.8(5)
C130 Fe6 C127 C123 129.4(3)
C126 Fe6 C127 C123 -117.9(4)
C124 Fe6 C127 C123 -38.4(3)
C131 Fe6 C127 C123 165.7(3)
C132 Fe6 C127 C123 180(100)
C125 Fe6 C127 C123 -81.3(3)
C123 Fe6 C128 C129 85.5(4)
C130 Fe6 C128 C129 -36.6(4)
C127 Fe6 C128 C129 47.0(6)
C126 Fe6 C128 C129 -155.4(13)
C124 Fe6 C128 C129 130.0(4)
C131 Fe6 C128 C129 -78.7(4)
C132 Fe6 C128 C129 -116.1(5)
C125 Fe6 C128 C129 169.0(3)
C129 Fe6 C128 C132 116.1(5)
C123 Fe6 C128 C132 -158.5(3)
C130 Fe6 C128 C132 79.5(4)
C127 Fe6 C128 C132 163.1(4)
C126 Fe6 C128 C132 -39.3(16)
C124 Fe6 C128 C132 -113.9(4)
C131 Fe6 C128 C132 37.3(4)
C125 Fe6 C128 C132 -74.9(5)
C132 C128 C129 C130 -1.4(7)
Fe6 C128 C129 C130 60.2(4)
C132 C128 C129 Fe6 -61.7(4)
C128 Fe6 C129 C130 -119.9(6)
C123 Fe6 C129 C130 129.6(4)
C127 Fe6 C129 C130 85.3(5)
C126 Fe6 C129 C130 53.1(6)
C124 Fe6 C129 C130 168.2(4)
C131 Fe6 C129 C130 -36.7(4)
C132 Fe6 C129 C130 -80.5(5)
C125 Fe6 C129 C130 -175.0(12)
C123 Fe6 C129 C128 -110.5(4)
C130 Fe6 C129 C128 119.9(6)
C127 Fe6 C129 C128 -154.8(4)
C126 Fe6 C129 C128 173.0(4)
C124 Fe6 C129 C128 -71.9(5)
C131 Fe6 C129 C128 83.2(4)
C132 Fe6 C129 C128 39.3(4)
C125 Fe6 C129 C128 -55.1(15)
C128 C129 C130 C131 0.8(7)
Fe6 C129 C130 C131 60.6(4)
C128 C129 C130 Fe6 -59.8(4)
C129 Fe6 C130 C131 -119.4(6)
C128 Fe6 C130 C131 -81.7(4)
C123 Fe6 C130 C131 172.2(4)
C127 Fe6 C130 C131 131.6(4)
C126 Fe6 C130 C131 89.4(4)
C124 Fe6 C130 C131 -164.1(10)
C132 Fe6 C130 C131 -37.6(4)
C125 Fe6 C130 C131 58.8(7)
C128 Fe6 C130 C129 37.7(4)
C123 Fe6 C130 C129 -68.4(5)
C127 Fe6 C130 C129 -109.0(4)
C126 Fe6 C130 C129 -151.2(4)
C124 Fe6 C130 C129 -44.7(13)
C131 Fe6 C130 C129 119.4(6)
C132 Fe6 C130 C129 81.9(5)
C125 Fe6 C130 C129 178.3(4)
C129 C130 C131 C132 0.1(7)
Fe6 C130 C131 C132 59.7(4)
C129 C130 C131 Fe6 -59.6(4)
C129 Fe6 C131 C130 37.3(4)
C128 Fe6 C131 C130 81.8(4)
C123 Fe6 C131 C130 -24.9(11)
C127 Fe6 C131 C130 -65.2(5)
C126 Fe6 C131 C130 -107.6(4)
C124 Fe6 C131 C130 172.4(5)
C132 Fe6 C131 C130 119.6(6)
C125 Fe6 C131 C130 -150.3(4)
C129 Fe6 C131 C132 -82.3(4)
C128 Fe6 C131 C132 -37.8(4)
C123 Fe6 C131 C132 -144.5(8)
C130 Fe6 C131 C132 -119.6(6)
C127 Fe6 C131 C132 175.2(3)
C126 Fe6 C131 C132 132.8(4)
C124 Fe6 C131 C132 52.7(7)
C125 Fe6 C131 C132 90.1(4)
C130 C131 C132 C128 -1.0(7)
Fe6 C131 C132 C128 58.5(4)
C130 C131 C132 Fe6 -59.5(4)
C129 C128 C132 C131 1.5(6)
Fe6 C128 C132 C131 -59.1(4)
C129 C128 C132 Fe6 60.6(4)
C129 Fe6 C132 C131 79.7(4)
C128 Fe6 C132 C131 119.2(5)
C123 Fe6 C132 C131 162.2(4)
C130 Fe6 C132 C131 36.5(4)
C127 Fe6 C132 C131 -17.2(12)
C126 Fe6 C132 C131 -68.5(5)
C124 Fe6 C132 C131 -155.3(4)
C125 Fe6 C132 C131 -111.0(4)
C129 Fe6 C132 C128 -39.6(4)
C123 Fe6 C132 C128 42.9(6)
C130 Fe6 C132 C128 -82.8(4)
C127 Fe6 C132 C128 -136.5(10)
C126 Fe6 C132 C128 172.2(4)
C124 Fe6 C132 C128 85.4(4)
C131 Fe6 C132 C128 -119.2(5)
C125 Fe6 C132 C128 129.8(4)
C46 C45 B1 C23 -130.4(5)
C50 C45 B1 C23 50.6(6)
C46 C45 B1 C1 49.4(6)
C50 C45 B1 C1 -129.7(5)
C28 C23 B1 C45 -128.3(5)
C24 C23 B1 C45 54.4(6)
C28 C23 B1 C1 52.0(6)
C24 C23 B1 C1 -125.3(5)
C2 C1 B1 C45 57.3(6)
C6 C1 B1 C45 -126.5(5)
C2 C1 B1 C23 -122.9(5)
C6 C1 B1 C23 53.3(6)
C94 C89 B2 C67 -63.3(7)
C90 C89 B2 C67 123.4(5)
C94 C89 B2 C111 115.9(5)
C90 C89 B2 C111 -57.4(6)
C68 C67 B2 C89 -51.8(7)
C72 C67 B2 C89 128.3(5)
C68 C67 B2 C111 129.0(5)
C72 C67 B2 C111 -50.9(6)
C116 C111 B2 C89 -48.2(6)
C112 C111 B2 C89 128.6(5)
C116 C111 B2 C67 131.0(5)
C112 C111 B2 C67 -52.2(7)

loop_
_platon_squeeze_void_nr
_platon_squeeze_void_average_x
_platon_squeeze_void_average_y
_platon_squeeze_void_average_z
_platon_squeeze_void_volume
_platon_squeeze_void_count_electrons
_platon_squeeze_void_content
1 0.005 0.250 0.000 328 74 ' '
2 -0.022 0.750 0.500 328 74 ' '
